data_4131449
loop_
_publ_author_name
'Gropp, Cornelius'
'Husch, Tamara'
'Trapp, Nils'
'Reiher, Markus'
'Diederich, Fran\,cois'

_publ_section_title
;
 Dispersion and Halogen-Bonding Interactions: Binding of the Axial
 Conformers of Monohalo- and (+-)-trans-1,2-Dihalocyclohexanes in
 Enantiopure Alleno-Acetylenic Cages.
;
_journal_issue 35
_journal_name_full 'Journal of the American Chemical Society'
_journal_page_first 12190
_journal_page_last 12200
_journal_paper_doi 10.1021/jacs.7b05461
_journal_volume 139
_journal_year 2017
_chemical_absolute_configuration ad
_chemical_formula_moiety 'C128 H168 O12, C6 H11 I, C2 H3 N'
_chemical_formula_sum 'C136 H182 I N O12'
_chemical_formula_weight 2149.72
_space_group_crystal_system orthorhombic
_space_group_IT_number 19
_space_group_name_Hall 'P 2ac 2ab'
_space_group_name_H-M_alt 'P 21 21 21'
_atom_sites_solution_hydrogens geom
_atom_sites_solution_primary dual
_audit_creation_date 2016-11-16
_audit_creation_method
;
Olex2 1.2
(compiled 2016.11.07 svn.r3352 for OlexSys, GUI svn.r5261)
;
_cell_angle_alpha 90
_cell_angle_beta 90
_cell_angle_gamma 90
_cell_formula_units_Z 4
_cell_length_a 15.43750(10)
_cell_length_b 18.20030(10)
_cell_length_c 46.4620(3)
_cell_measurement_reflns_used 167998
_cell_measurement_temperature 100.0(1)
_cell_measurement_theta_max 78.6520
_cell_measurement_theta_min 3.4370
_cell_volume 13054.29(14)
_computing_cell_refinement 'CrysAlisPro 1.171.39.9f (Rigaku OD, 2015)'
_computing_data_collection 'CrysAlisPro 1.171.39.9f (Rigaku OD, 2015)'
_computing_data_reduction 'CrysAlisPro 1.171.39.9f (Rigaku OD, 2015)'
_computing_molecular_graphics 'Olex2 (Dolomanov et al., 2009)'
_computing_publication_material 'Olex2 (Dolomanov et al., 2009)'
_computing_structure_refinement 'XL (Sheldrick, 2008)'
_computing_structure_solution 'XT (Sheldrick, 2015)'
_diffrn_ambient_environment N~2~
_diffrn_ambient_temperature 100.0(1)
_diffrn_detector 'CCD plate'
_diffrn_detector_type 'Pilatus 300K'
_diffrn_measured_fraction_theta_full 1.000
_diffrn_measured_fraction_theta_max 0.993
_diffrn_measurement_details
;
List of Runs (angles in degrees, time in seconds):

  # Type    Start    End  Width  t~exp~   \w     \q     \k     \f   Frames
--------------------------------------------------------------------------
  1  \w    -60.00  25.00   0.50    1.50    --  -50.21  38.00 -90.00  170
  2  \w   -120.00 -34.00   0.50    1.50    --  -50.21 -61.00 -70.00  172
  3  \w    -66.00  20.00   0.50    1.50    --  -50.21  61.00  68.00  172
  4  \w    -65.00  21.00   0.50    1.50    --  -50.21  57.00-150.00  172
  5  \w    -65.00  21.00   0.50    1.50    --  -50.21  57.00 -60.00  172
  6  \w   -125.00 -40.00   0.50    1.50    --  -50.21 -38.00 120.00  170
  7  \w    -70.00   5.00   0.50    7.00    --  -70.00  38.00 120.00  150
  8  \w   -139.00 -82.00   0.50    7.00    --  -70.00 -99.00  90.00  114
  9  \w   -139.00 -82.00   0.50    7.00    --  -70.00 -99.00-180.00  114
 10  \w   -135.00 -47.00   0.50    7.00    --  -70.00 -77.00 -30.00  176
 11  \w    -92.00  -5.00   0.50    7.00    --  -70.00  77.00-150.00  174
 12  \w     33.00  70.00   0.50    7.00    --  107.75 -38.00  30.00   74
 13  \w     38.00 121.00   0.50    7.00    --  107.75-125.00   0.00  166
 14  \w     33.00  76.00   0.50    7.00    --  107.75 -19.00  90.00   86
 15  \w     33.00  70.00   0.50    7.00    --  107.75 -38.00 -60.00   74
 16  \w     33.00  70.00   0.50    7.00    --  107.75 -38.00-180.00   74
 17  \w     33.00  70.00   0.50    7.00    --  107.75 -38.00  60.00   74
 18  \w     38.00 121.00   0.50    7.00    --  107.75-125.00-180.00  166
 19  \w     33.00  76.00   0.50    7.00    --  107.75 -19.00-150.00   86
 20  \w     37.00 106.00   0.50    7.00    --  107.75 -57.00   0.00  138
 21  \w     33.00  70.00   0.50    7.00    --  107.75 -38.00  90.00   74
 22  \w     97.00 178.00   0.50    7.00    --  107.75  19.00 120.00  162
 23  \w     97.00 178.00   0.50    7.00    --  107.75  19.00-150.00  162
 24  \w     39.00 111.00   0.50    7.00    --  107.75 -99.00-180.00  144
 25  \w     33.00  76.00   0.50    7.00    --  107.75 -19.00-180.00   86
 26  \w     39.00 111.00   0.50    7.00    --  107.75 -99.00-150.00  144
 27  \w     43.00 130.00   0.50    7.00    --  107.75 -77.00-150.00  174
 28  \w     33.00  76.00   0.50    7.00    --  107.75 -19.00 -90.00   86
 29  \w     43.00 130.00   0.50    7.00    --  107.75 -77.00   0.00  174
 30  \w     33.00  70.00   0.50    7.00    --  107.75 -38.00 150.00   74
 31  \w     37.00 106.00   0.50    7.00    --  107.75 -57.00-120.00  138
 32  \w     33.00  70.00   0.50    7.00    --  107.75 -38.00-150.00   74
 33  \w     91.00 178.00   0.50    7.00    --  107.75 125.00-180.00  174
 34  \w     39.00 111.00   0.50    7.00    --  107.75 -99.00 -30.00  144
 35  \w     33.00  70.00   0.50    7.00    --  107.75 -38.00 -30.00   74
 36  \w     39.00 111.00   0.50    7.00    --  107.75 -99.00  60.00  144
 37  \w     33.00  76.00   0.50    7.00    --  107.75 -19.00 -60.00   86
 38  \w   -115.00 -28.00   0.50    1.50    --  -50.21 -77.00-120.00  174
 39  \w   -115.00 -28.00   0.50    1.50    --  -50.21 -77.00 150.00  174
 40  \w   -115.00 -28.00   0.50    1.50    --  -50.21 -77.00  60.00  174
 41  \w   -115.00 -28.00   0.50    1.50    --  -50.21 -77.00  30.00  174
 42  \w   -121.00 -35.00   0.50    1.50    --  -50.21 -57.00 -30.00  172
 43  \w   -115.00 -28.00   0.50    1.50    --  -50.21 -77.00-150.00  174
 44  \w   -135.00 -83.00   0.50    7.00    --  -70.00 -77.00 -60.00  104
 45  \w   -135.00 -47.00   0.50    7.00    --  -70.00 -77.00-180.00  176
 46  \w   -135.00 -47.00   0.50    7.00    --  -70.00 -77.00  30.00  176
 47  \w   -135.00 -47.00   0.50    7.00    --  -70.00 -77.00-120.00  176
 48  \w   -135.00 -47.00   0.50    7.00    --  -70.00 -77.00 120.00  176
 49  \w     97.00 178.00   0.50    7.00    --  107.75  19.00  30.00  162
 50  \w     85.00 173.00   0.50    7.00    --  107.75  77.00 -60.00  176
 51  \w     98.00 178.00   0.50    7.00    --  107.75  38.00 -90.00  160
;
_diffrn_measurement_device 'four-circle diffractometer'
_diffrn_measurement_device_type 'XtaLAB Synergy, Dualflex, Pilatus 300K'
_diffrn_measurement_method '\w scans'
_diffrn_orient_matrix_type 'CrysAlisPro convention (1999,Acta A55,543-557)'
_diffrn_orient_matrix_UB_11 0.0698414000
_diffrn_orient_matrix_UB_12 0.0052731000
_diffrn_orient_matrix_UB_13 0.0236141000
_diffrn_orient_matrix_UB_21 0.0096739000
_diffrn_orient_matrix_UB_22 -0.0842318000
_diffrn_orient_matrix_UB_23 -0.0002749000
_diffrn_orient_matrix_UB_31 0.0706028000
_diffrn_orient_matrix_UB_32 0.0063329000
_diffrn_orient_matrix_UB_33 -0.0232871000
_diffrn_radiation_monochromator mirror
_diffrn_radiation_probe x-ray
_diffrn_radiation_type CuK\a
_diffrn_radiation_wavelength 1.54184
_diffrn_reflns_av_R_equivalents 0.1085
_diffrn_reflns_av_unetI/netI 0.0365
_diffrn_reflns_Laue_measured_fraction_full 1.000
_diffrn_reflns_Laue_measured_fraction_max 0.993
_diffrn_reflns_limit_h_max 19
_diffrn_reflns_limit_h_min -17
_diffrn_reflns_limit_k_max 23
_diffrn_reflns_limit_k_min -23
_diffrn_reflns_limit_l_max 53
_diffrn_reflns_limit_l_min -58
_diffrn_reflns_number 373214
_diffrn_reflns_point_group_measured_fraction_full 1.000
_diffrn_reflns_point_group_measured_fraction_max 0.991
_diffrn_reflns_theta_full 67.684
_diffrn_reflns_theta_max 79.622
_diffrn_reflns_theta_min 3.085
_diffrn_source 'micro-focus sealed X-ray tube'
_diffrn_source_type 'PhotonJet (Cu) X-ray Source'
_exptl_absorpt_coefficient_mu 2.355
_exptl_absorpt_correction_T_max 1.000
_exptl_absorpt_correction_T_min 0.778
_exptl_absorpt_correction_type gaussian
_exptl_absorpt_process_details
;
CrysAlisPro 1.171.39.9f (Rigaku Oxford Diffraction, 2015)
Numerical absorption correction based on gaussian integration over
			a multifaceted crystal model
Empirical absorption correction using spherical harmonics,
 implemented in SCALE3 ABSPACK scaling algorithm.
;
_exptl_crystal_colour 'clear colourless'
_exptl_crystal_colour_lustre clear
_exptl_crystal_colour_primary colourless
_exptl_crystal_density_diffrn 1.094
_exptl_crystal_description block
_exptl_crystal_F_000 4616
_exptl_crystal_size_max 0.142
_exptl_crystal_size_mid 0.111
_exptl_crystal_size_min 0.082
_refine_diff_density_max 0.794
_refine_diff_density_min -0.529
_refine_diff_density_rms 0.054
_refine_ls_abs_structure_details
;
 Flack x determined using 10368 quotients [(I+)-(I-)]/[(I+)+(I-)]
 (Parsons, Flack and Wagner, Acta Cryst. B69 (2013) 249-259).
;
_refine_ls_abs_structure_Flack -0.0089(12)
_refine_ls_extinction_method none
_refine_ls_goodness_of_fit_ref 1.045
_refine_ls_hydrogen_treatment constr
_refine_ls_matrix_type full
_refine_ls_number_parameters 1449
_refine_ls_number_reflns 28138
_refine_ls_number_restraints 193
_refine_ls_restrained_S_all 1.054
_refine_ls_R_factor_all 0.0497
_refine_ls_R_factor_gt 0.0446
_refine_ls_shift/su_max 0.004
_refine_ls_shift/su_mean 0.000
_refine_ls_structure_factor_coef Fsqd
_refine_ls_weighting_details 'w=1/[\s^2^(Fo^2^)+(0.0729P)^2^+2.9297P] where P=(Fo^2^+2Fc^2^)/3'
_refine_ls_weighting_scheme calc
_refine_ls_wR_factor_gt 0.1194
_refine_ls_wR_factor_ref 0.1233
_reflns_Friedel_coverage 0.845
_reflns_Friedel_fraction_full 1.000
_reflns_Friedel_fraction_max 0.988
_reflns_number_gt 25456
_reflns_number_total 28138
_reflns_threshold_expression 'I > 2\s(I)'
_cod_data_source_file ja7b05461_si_006.cif
_cod_data_source_block d160815_36_1
_cod_database_code 4131449
_chemical_oxdiff_formula C154H140N14O14I
_chemical_oxdiff_usercomment 'C6 H4 N2 O'
_shelx_space_group_comment
;
The symmetry employed for this shelxl refinement is uniquely defined
by the following loop, which should always be used as a source of
symmetry information in preference to the above space-group names.
They are only intended as comments.
;
_reflns_odcompleteness_completeness 99.94
_reflns_odcompleteness_iscentric 1
_reflns_odcompleteness_theta 66.97
_olex2_refinement_description
;
1. Fixed Uiso
 At 1.2 times of:
  All C(H) groups, All C(H,H) groups, All C(H,H,H,H) groups
 At 1.5 times of:
  All C(H,H,H) groups, All O(H) groups
2. Restrained distances
 C24-C23 = C23-C22 = C22-C21 = C21-C20 = C20-C19
 1.5 with sigma of 0.02
 C11-C10 \\sim C9-C10 \\sim C9A-C10 \\sim C9-C8 \\sim C9A-C8A \\sim C8-C7 \\sim
C8A-C7A
 with sigma of 0.02
 C7-C9 \\sim C7A-C9A \\sim C8-C10 \\sim C8A-C10 \\sim C9-C11 \\sim C9A-C11
 with sigma of 0.02
 C5-C4 \\sim C4-C3A \\sim C4-C3 \\sim C3A-C2A \\sim C3-C2 \\sim C2A-C1A \\sim
C2-C1
 with sigma of 0.02
 C1A-C3A \\sim C1-C3 \\sim C2A-C4 \\sim C2-C4 \\sim C3A-C5 \\sim C3-C5
 with sigma of 0.02
3. Rigid bond restraints
 C7, C8, C9, C10, C11, C7A, C8A, C9A
 with sigma for 1-2 distances of 0.01 and sigma for 1-3 distances of 0.01
 C1A, C2A, C3A, C4, C3, C2, C1
 with sigma for 1-2 distances of 0.01 and sigma for 1-3 distances of 0.01
4. Uiso/Uaniso restraints and constraints
Uanis(C7) \\sim Ueq, Uanis(C7A) \\sim Ueq, Uanis(C8A) \\sim Ueq, Uanis(C8)
\\sim Ueq: with sigma of 0.02 and sigma for terminal atoms of 0.04
5. Rigid body (RIGU) restrains
 C7, C8, C9, C10, C11, C7A, C8A, C9A
 with sigma for 1-2 distances of 0.004 and sigma for 1-3 distances of 0.004
 C1A, C2A, C3A, C4, C3, C2, C1
 with sigma for 1-2 distances of 0.004 and sigma for 1-3 distances of 0.004
6. Others
 Sof(C1A)=Sof(H1AA)=Sof(H1AB)=Sof(H1AC)=Sof(C2A)=Sof(H2AA)=Sof(H2AB)=Sof(C3A)=
 Sof(H3AA)=Sof(H3AB)=Sof(H4BC)=Sof(H4BD)=Sof(H10C)=Sof(H10D)=Sof(C7A)=Sof(H7AA)=
 Sof(H7AB)=Sof(H7AC)=Sof(C8A)=Sof(H8AA)=Sof(H8AB)=Sof(C9A)=Sof(H9AA)=Sof(H9AB)=
 1-FVAR(1)
 Sof(H4AA)=Sof(H4AB)=Sof(C7)=Sof(H7A)=Sof(H7B)=Sof(H7C)=Sof(C8)=Sof(H8A)=
 Sof(H8B)=Sof(C9)=Sof(H9A)=Sof(H9B)=Sof(H10A)=Sof(H10B)=Sof(C3)=Sof(H3A)=
 Sof(H3B)=Sof(C2)=Sof(H2A)=Sof(H2B)=Sof(C1)=Sof(H1A)=Sof(H1B)=Sof(H1C)=FVAR(1)
7.a Ternary CH refined with riding coordinates:
 C41(H41), C45(H45), C48(H48), C52(H52), C1B(H1BA)
7.b Secondary CH2 refined with riding coordinates:
 C2A(H2AA,H2AB), C3A(H3AA,H3AB), C4(H4BC,H4BD), C4(H4AA,H4AB), C5(H5A,H5B),
 C6(H6A,H6B), C8(H8A,H8B), C9(H9A,H9B), C10(H10A,H10B), C10(H10C,H10D),
 C11(H11A,H11B), C12(H12A,H12B), C14(H14A,H14B), C15(H15A,H15B), C16(H16A,H16B),
  C17(H17A,H17B), C18(H18A,H18B), C20(H20A,H20B), C21(H21A,H21B), C22(H22A,
 H22B), C23(H23A,H23B), C24(H24A,H24B), C38(H38A,H38B), C75(H75A,H75B),
 C83(H83A,H83B), C87(H87A,H87B), C2B(H2BA,H2BB), C3B(H3BA,H3BB), C4B(H4BA,H4BB),
  C5B(H5BA,H5BB), C6B(H6BA,H6BB), C3(H3A,H3B), C2(H2A,H2B), C8A(H8AA,H8AB),
 C9A(H9AA,H9AB)
7.c Aromatic/amide H refined with riding coordinates:
 C30(H30), C58(H58), C62(H62), C79(H79)
7.d Idealised Me refined as rotating group:
 C1A(H1AA,H1AB,H1AC), C7(H7A,H7B,H7C), C13(H13A,H13B,H13C), C19(H19A,H19B,
 H19C), C82(H82A,H82B,H82C), C85(H85A,H85B,H85C), C89(H89A,H89B,H89C), C90(H90A,
 H90B,H90C), C91(H91A,H91B,H91C), C98(H98A,H98B,H98C), C99(H99A,H99B,H99C),
 C100(H10E,H10F,H10G), C101(H10H,H10I,H10J), C102(H10K,H10L,H10M), C103(H10N,
 H10O,H10P), C104(H10Q,H10R,H10S), C105(H10T,H10U,H10V), C107(H10W,H10X,H10Y),
 C108(H10Z,H,HA), C109(H10,HB,HC), C110(H11C,H11D,H11E), C112(H11F,H11G,H11H),
 C113(H11I,H11J,H11K), C114(H11L,H11M,H11N), C115(H11O,H11P,H11Q), C116(H11R,
 H11S,H11T), C117(H11U,H11V,H11W), C118(H11X,H11Y,HD), C119(H11Z,HE,HF),
 C120(H12C,H12D,H12E), C122(H12F,H12G,H12H), C123(H12I,H12J,H12K), C125(H12L,
 H12M,H12N), C126(H12O,H12P,H12Q), C127(H12R,H12S,H12T), C128(H12U,H12V,H12W),
 C8B(H8BA,H8BB,H8BC), C1(H1A,H1B,H1C), C7A(H7AA,H7AB,H7AC)
7.e Idealised tetrahedral OH refined as rotating group:
 O1(H1), O2(H2), O3(H3), O4(H4)
;
_shelx_shelxl_version_number 2014/7
_olex2_date_sample_data_collection 2016-11-14
_olex2_date_sample_submission 2016-11-14
_olex2_submission_original_sample_id d160815_36_1
_olex2_submission_special_instructions 'No special instructions were received'
_oxdiff_exptl_absorpt_empirical_details
;
Empirical correction (ABSPACK) includes:
- Absorption correction using spherical harmonics
- Frame scaling
- Detector area scaling
;
_oxdiff_exptl_absorpt_empirical_full_max 1.740
_oxdiff_exptl_absorpt_empirical_full_min 0.650

loop_
_space_group_symop_operation_xyz
'x, y, z'
'-x+1/2, -y, z+1/2'
'-x, y+1/2, -z+1/2'
'x+1/2, -y+1/2, -z'

loop_
_atom_site_label
_atom_site_type_symbol
_atom_site_fract_x
_atom_site_fract_y
_atom_site_fract_z
_atom_site_U_iso_or_equiv
_atom_site_adp_type
_atom_site_occupancy
_atom_site_site_symmetry_order
_atom_site_calc_flag
_atom_site_refinement_flags_posn
_atom_site_refinement_flags_adp
_atom_site_refinement_flags_occupancy
_atom_site_disorder_assembly
_atom_site_disorder_group
O1 O 0.8245(2) 0.37730(18) 0.55463(7) 0.0584(7) Uani 1 1 d . . . . .
H1 H 0.8481 0.4188 0.5535 0.088 Uiso 1 1 calc GR . . . .
O2 O 0.8656(2) 0.52554(17) 0.53859(8) 0.0618(8) Uani 1 1 d . . . . .
H2 H 0.8203 0.5412 0.5307 0.093 Uiso 1 1 calc GR . . . .
O3 O 0.69989(19) 0.5445(2) 0.51736(9) 0.0665(8) Uani 1 1 d . . . . .
H3 H 0.6893 0.5005 0.5132 0.100 Uiso 1 1 calc GR . . . .
O4 O 0.6680(2) 0.39863(17) 0.52840(8) 0.0587(8) Uani 1 1 d . . . . .
H4 H 0.7099 0.3812 0.5377 0.088 Uiso 1 1 calc GR . . . .
O5 O 0.43950(19) 0.23593(14) 0.66511(6) 0.0456(6) Uani 1 1 d . . . . .
O6 O 0.34191(18) 0.32635(14) 0.64939(6) 0.0438(6) Uani 1 1 d . . . . .
O7 O 0.33597(17) 0.58752(14) 0.65127(6) 0.0428(6) Uani 1 1 d . . . . .
O8 O 0.43814(18) 0.67541(13) 0.66501(6) 0.0440(6) Uani 1 1 d . . . . .
O9 O 0.72249(18) 0.67407(14) 0.70429(7) 0.0479(6) Uani 1 1 d . . . . .
O10 O 0.82256(18) 0.58552(15) 0.72027(7) 0.0487(6) Uani 1 1 d . . . . .
O11 O 0.82118(18) 0.32341(15) 0.72229(6) 0.0461(6) Uani 1 1 d . . . . .
O12 O 0.71995(19) 0.23487(14) 0.70722(6) 0.0467(6) Uani 1 1 d . . . . .
C1A C -0.0458(8) 0.5271(14) 0.7985(4) 0.118(8) Uani 0.472(11) 1 d D U P A 2
H1AA H -0.0601 0.5056 0.7797 0.176 Uiso 0.472(11) 1 calc GR . P A 2
H1AB H -0.0758 0.5742 0.8007 0.176 Uiso 0.472(11) 1 calc GR . P A 2
H1AC H -0.0642 0.4935 0.8138 0.176 Uiso 0.472(11) 1 calc GR . P A 2
C2A C 0.0518(7) 0.5392(9) 0.8004(3) 0.082(4) Uani 0.472(11) 1 d D U P A 2
H2AA H 0.0628 0.5803 0.8139 0.099 Uiso 0.472(11) 1 calc R . P A 2
H2AB H 0.0786 0.4946 0.8088 0.099 Uiso 0.472(11) 1 calc R . P A 2
C3A C 0.0960(8) 0.5559(15) 0.7725(4) 0.081(5) Uani 0.472(11) 1 d D U P A 2
H3AA H 0.0721 0.6021 0.7645 0.097 Uiso 0.472(11) 1 calc R . P A 2
H3AB H 0.0834 0.5161 0.7586 0.097 Uiso 0.472(11) 1 calc R . P A 2
C4 C 0.2001(3) 0.5642(3) 0.77579(11) 0.0653(13) Uani 1 1 d D U . . .
H4BC H 0.2147 0.6060 0.7885 0.078 Uiso 0.472(11) 1 calc R . P A 2
H4BD H 0.2257 0.5188 0.7839 0.078 Uiso 0.472(11) 1 calc R . P A 2
H4AA H 0.2344 0.5231 0.7838 0.078 Uiso 0.528(11) 1 calc R . P A 1
H4AB H 0.2145 0.6083 0.7873 0.078 Uiso 0.528(11) 1 calc R . P A 1
C5 C 0.2332(3) 0.5780(3) 0.74517(10) 0.0550(10) Uani 1 1 d D . . . .
H5A H 0.2189 0.5348 0.7331 0.066 Uiso 1 1 calc R . . . .
H5B H 0.2025 0.6210 0.7370 0.066 Uiso 1 1 calc R . . . .
C6 C 0.3296(3) 0.5916(2) 0.74366(9) 0.0463(8) Uani 1 1 d . . . . .
H6A H 0.3598 0.5522 0.7544 0.056 Uiso 1 1 calc R . . . .
H6B H 0.3426 0.6388 0.7534 0.056 Uiso 1 1 calc R . . . .
C7 C -0.0621(10) 0.2658(16) 0.7883(4) 0.127(7) Uani 0.528(11) 1 d D U P A 1
H7A H -0.0941 0.2981 0.7752 0.190 Uiso 0.528(11) 1 calc GR . P A 1
H7B H -0.0904 0.2658 0.8072 0.190 Uiso 0.528(11) 1 calc GR . P A 1
H7C H -0.0614 0.2158 0.7806 0.190 Uiso 0.528(11) 1 calc GR . P A 1
C8 C 0.0296(9) 0.2934(12) 0.7914(3) 0.088(5) Uani 0.528(11) 1 d D U P A 1
H8A H 0.0616 0.2603 0.8046 0.106 Uiso 0.528(11) 1 calc R . P A 1
H8B H 0.0285 0.3429 0.8003 0.106 Uiso 0.528(11) 1 calc R . P A 1
C9 C 0.0772(7) 0.2974(13) 0.7630(3) 0.079(5) Uani 0.528(11) 1 d D U P A 1
H9A H 0.0460 0.3317 0.7501 0.095 Uiso 0.528(11) 1 calc R . P A 1
H9B H 0.0764 0.2482 0.7539 0.095 Uiso 0.528(11) 1 calc R . P A 1
C10 C 0.1719(3) 0.3230(3) 0.76593(12) 0.0693(13) Uani 1 1 d D U . . .
H10A H 0.1729 0.3749 0.7723 0.083 Uiso 0.528(11) 1 calc R . P A 1
H10B H 0.2014 0.2930 0.7807 0.083 Uiso 0.528(11) 1 calc R . P A 1
H10C H 0.1873 0.2804 0.7781 0.083 Uiso 0.472(11) 1 calc R . P A 2
H10D H 0.1928 0.3677 0.7759 0.083 Uiso 0.472(11) 1 calc R . P A 2
C11 C 0.2204(3) 0.3161(3) 0.73750(11) 0.0582(11) Uani 1 1 d D U . . .
H11A H 0.2010 0.2708 0.7277 0.070 Uiso 1 1 calc R . . . .
H11B H 0.2046 0.3583 0.7251 0.070 Uiso 1 1 calc R . . . .
C12 C 0.3183(3) 0.3138(2) 0.74042(9) 0.0469(9) Uani 1 1 d . . . . .
H12A H 0.3352 0.2687 0.7510 0.056 Uiso 1 1 calc R . . . .
H12B H 0.3379 0.3566 0.7518 0.056 Uiso 1 1 calc R . . . .
C13 C 0.7854(8) 0.5365(6) 0.91122(19) 0.139(4) Uani 1 1 d . . . . .
H13A H 0.8309 0.5084 0.9014 0.208 Uiso 1 1 calc GR . . . .
H13B H 0.7635 0.5082 0.9276 0.208 Uiso 1 1 calc GR . . . .
H13C H 0.8094 0.5832 0.9181 0.208 Uiso 1 1 calc GR . . . .
C14 C 0.7117(6) 0.5518(5) 0.89026(15) 0.105(2) Uani 1 1 d . . . . .
H14A H 0.6670 0.5131 0.8924 0.125 Uiso 1 1 calc R . . . .
H14B H 0.6846 0.5995 0.8952 0.125 Uiso 1 1 calc R . . . .
C15 C 0.7408(5) 0.5538(4) 0.86027(13) 0.0811(16) Uani 1 1 d . . . . .
H15A H 0.7668 0.5056 0.8554 0.097 Uiso 1 1 calc R . . . .
H15B H 0.7868 0.5914 0.8584 0.097 Uiso 1 1 calc R . . . .
C16 C 0.6681(4) 0.5710(3) 0.83830(11) 0.0652(13) Uani 1 1 d . . . . .
H16A H 0.6262 0.5299 0.8381 0.078 Uiso 1 1 calc R . . . .
H16B H 0.6369 0.6158 0.8445 0.078 Uiso 1 1 calc R . . . .
C17 C 0.7029(3) 0.5826(3) 0.80812(10) 0.0582(11) Uani 1 1 d . . . . .
H17A H 0.7367 0.5387 0.8024 0.070 Uiso 1 1 calc R . . . .
H17B H 0.7430 0.6251 0.8083 0.070 Uiso 1 1 calc R . . . .
C18 C 0.6330(3) 0.5962(2) 0.78572(9) 0.0489(9) Uani 1 1 d . . . . .
H18A H 0.6047 0.6440 0.7896 0.059 Uiso 1 1 calc R . . . .
H18B H 0.5885 0.5573 0.7871 0.059 Uiso 1 1 calc R . . . .
C19 C 0.7901(5) 0.2969(5) 0.91111(18) 0.112(3) Uani 1 1 d D . . . .
H19A H 0.8101 0.2474 0.9061 0.168 Uiso 1 1 calc GR . . . .
H19B H 0.7709 0.2977 0.9312 0.168 Uiso 1 1 calc GR . . . .
H19C H 0.8377 0.3320 0.9086 0.168 Uiso 1 1 calc GR . . . .
C20 C 0.7166(5) 0.3177(5) 0.89204(15) 0.098(2) Uani 1 1 d D . . . .
H20A H 0.6671 0.2844 0.8956 0.117 Uiso 1 1 calc R . . . .
H20B H 0.6978 0.3684 0.8966 0.117 Uiso 1 1 calc R . . . .
C21 C 0.7412(5) 0.3137(5) 0.86213(14) 0.097(2) Uani 1 1 d D . . . .
H21A H 0.7624 0.2634 0.8581 0.117 Uiso 1 1 calc R . . . .
H21B H 0.7901 0.3479 0.8589 0.117 Uiso 1 1 calc R . . . .
C22 C 0.6680(4) 0.3322(3) 0.84013(10) 0.0674(14) Uani 1 1 d D . . . .
H22A H 0.6176 0.2997 0.8436 0.081 Uiso 1 1 calc R . . . .
H22B H 0.6489 0.3836 0.8429 0.081 Uiso 1 1 calc R . . . .
C23 C 0.6995(3) 0.3222(3) 0.80988(10) 0.0591(11) Uani 1 1 d D . . . .
H23A H 0.7340 0.2764 0.8089 0.071 Uiso 1 1 calc R . . . .
H23B H 0.7386 0.3635 0.8050 0.071 Uiso 1 1 calc R . . . .
C24 C 0.6278(3) 0.3182(2) 0.78705(9) 0.0483(9) Uani 1 1 d D . . . .
H24A H 0.5925 0.2735 0.7902 0.058 Uiso 1 1 calc R . . . .
H24B H 0.5892 0.3614 0.7890 0.058 Uiso 1 1 calc R . . . .
C25 C 0.5802(3) 0.23996(19) 0.68581(8) 0.0430(8) Uani 1 1 d . . . . .
C26 C 0.3638(3) 0.5128(2) 0.54799(9) 0.0445(8) Uani 1 1 d . . . . .
C27 C 0.3319(2) 0.4586(2) 0.56301(8) 0.0423(7) Uani 1 1 d . . . . .
C28 C 0.6131(3) 0.2044(2) 0.66083(9) 0.0459(9) Uani 1 1 d . . . . .
C29 C 0.6363(3) 0.65168(19) 0.70688(9) 0.0421(8) Uani 1 1 d . . . . .
C30 C 0.3613(2) 0.4548(2) 0.70985(8) 0.0409(7) Uani 1 1 d . . . . .
H30 H 0.3690 0.4539 0.7301 0.049 Uiso 1 1 calc R . . . .
C31 C 0.3399(2) 0.4583(2) 0.61974(8) 0.0404(7) Uani 1 1 d . . . . .
C32 C 0.4928(3) 0.65161(19) 0.68664(8) 0.0415(8) Uani 1 1 d . . . . .
C33 C 0.6399(3) 0.1764(2) 0.63909(9) 0.0468(9) Uani 1 1 d . . . . .
C34 C 0.3368(2) 0.4600(2) 0.59393(8) 0.0420(7) Uani 1 1 d . . . . .
C35 C 0.6375(3) 0.1523(2) 0.58907(9) 0.0491(9) Uani 1 1 d . . . . .
C36 C 0.3467(2) 0.52234(19) 0.66643(9) 0.0403(8) Uani 1 1 d . . . . .
C37 C 0.3443(2) 0.4568(2) 0.65046(8) 0.0408(7) Uani 1 1 d . . . . .
C38 C 0.4130(3) 0.6239(2) 0.64385(9) 0.0444(8) Uani 1 1 d . . . . .
H38A H 0.4049 0.6496 0.6253 0.053 Uiso 1 1 calc R . . . .
H38B H 0.4598 0.5873 0.6413 0.053 Uiso 1 1 calc R . . . .
C39 C 1.0107(2) 0.4502(3) 0.66080(9) 0.0512(9) Uani 1 1 d . . . . .
C40 C 0.7089(3) 0.3889(2) 0.74787(8) 0.0419(8) Uani 1 1 d . . . . .
C41 C 0.6665(3) 0.3165(2) 0.75675(9) 0.0443(8) Uani 1 1 d . . . . .
H41 H 0.7132 0.2785 0.7569 0.053 Uiso 1 1 calc R . . . .
C42 C 0.6397(3) 0.7257(2) 0.63588(10) 0.0502(9) Uani 1 1 d . . . . .
C43 C 0.7828(3) 0.5212(2) 0.72941(9) 0.0432(8) Uani 1 1 d . . . . .
C44 C 0.6692(3) 0.7598(2) 0.60979(10) 0.0505(9) Uani 1 1 d . . . . .
C45 C 0.3633(3) 0.3146(2) 0.71106(9) 0.0436(8) Uani 1 1 d . . . . .
H45 H 0.3333 0.2771 0.6989 0.052 Uiso 1 1 calc R . . . .
C46 C 0.6340(3) 0.2582(2) 0.70888(9) 0.0431(8) Uani 1 1 d . . . . .
C47 C 0.8191(2) 0.4544(2) 0.72041(8) 0.0436(7) Uani 1 1 d . . . . .
C48 C 0.3658(3) 0.5946(2) 0.71267(9) 0.0424(8) Uani 1 1 d . . . . .
H48 H 0.3321 0.6328 0.7020 0.051 Uiso 1 1 calc R . . . .
C49 C 0.4927(3) 0.25833(19) 0.68754(8) 0.0418(8) Uani 1 1 d . . . . .
C50 C 0.4607(3) 0.61645(19) 0.71126(9) 0.0407(8) Uani 1 1 d . . . . .
C51 C 0.7813(3) 0.3891(2) 0.73031(9) 0.0443(8) Uani 1 1 d . . . . .
C52 C 0.6706(3) 0.5969(2) 0.75538(9) 0.0439(8) Uani 1 1 d . . . . .
H52 H 0.7181 0.6342 0.7551 0.053 Uiso 1 1 calc R . . . .
C53 C 0.6029(3) 0.29452(18) 0.73307(8) 0.0430(8) Uani 1 1 d . . . . .
C54 C 0.3558(2) 0.3880(2) 0.69513(9) 0.0415(8) Uani 1 1 d . . . . .
C55 C 0.8334(3) 0.7499(2) 0.59552(10) 0.0512(9) Uani 1 1 d . . . . .
C56 C 0.6744(3) 0.1413(2) 0.61412(9) 0.0472(9) Uani 1 1 d . . . . .
C57 C 0.6125(3) 0.7006(2) 0.65785(9) 0.0465(9) Uani 1 1 d . . . . .
C58 C 0.5188(3) 0.6000(2) 0.73324(8) 0.0409(8) Uani 1 1 d . . . . .
H58 H 0.4978 0.5758 0.7500 0.049 Uiso 1 1 calc R . . . .
C59 C 0.2858(3) 0.3918(2) 0.54911(9) 0.0471(8) Uani 1 1 d . . . . .
C60 C 0.9451(2) 0.4511(3) 0.68276(9) 0.0497(8) Uani 1 1 d . . . . .
C61 C 0.3896(3) 0.5683(2) 0.53200(9) 0.0472(8) Uani 1 1 d . . . . .
C62 C 0.6739(2) 0.4568(2) 0.75546(8) 0.0424(7) Uani 1 1 d . . . . .
H62 H 0.6229 0.4577 0.7669 0.051 Uiso 1 1 calc R . . . .
C63 C 0.6069(3) 0.61757(18) 0.73172(8) 0.0424(8) Uani 1 1 d . . . . .
C64 C 0.6094(3) 0.2222(2) 0.54628(9) 0.0505(9) Uani 1 1 d . . . . .
C65 C 0.3485(2) 0.3903(2) 0.66564(8) 0.0413(8) Uani 1 1 d . . . . .
C66 C 0.8626(3) 0.6917(3) 0.57691(10) 0.0550(10) Uani 1 1 d . . . . .
C67 C 0.8908(3) 0.3207(3) 0.55481(10) 0.0544(10) Uani 1 1 d . . . . .
C68 C 0.7507(3) 0.7541(2) 0.60234(10) 0.0536(10) Uani 1 1 d . . . . .
C69 C 0.5806(3) 0.66867(19) 0.68396(9) 0.0435(8) Uani 1 1 d . . . . .
C70 C 0.8893(2) 0.4530(2) 0.70070(9) 0.0474(8) Uani 1 1 d . . . . .
C71 C 0.7106(3) 0.5231(2) 0.74701(9) 0.0429(8) Uani 1 1 d . . . . .
C72 C 0.6398(3) 0.5910(3) 0.50304(11) 0.0576(11) Uani 1 1 d . . . . .
C73 C 0.3558(2) 0.5222(2) 0.69615(8) 0.0390(7) Uani 1 1 d . . . . .
C74 C 0.6265(3) 0.3412(2) 0.51255(10) 0.0517(9) Uani 1 1 d . . . . .
C75 C 0.4197(3) 0.2890(2) 0.64378(9) 0.0454(9) Uani 1 1 d . . . . .
H75A H 0.4676 0.3251 0.6427 0.055 Uiso 1 1 calc R . . . .
H75B H 0.4154 0.2644 0.6248 0.055 Uiso 1 1 calc R . . . .
C76 C 0.4780(3) 0.5730(2) 0.52243(9) 0.0491(9) Uani 1 1 d . . . . .
C77 C 1.0208(3) 0.3895(3) 0.64550(10) 0.0536(10) Uani 1 1 d . . . . .
C78 C 0.5512(3) 0.5806(2) 0.51447(10) 0.0523(9) Uani 1 1 d . . . . .
C79 C 0.5152(3) 0.3117(2) 0.73384(9) 0.0421(8) Uani 1 1 d . . . . .
H79 H 0.4928 0.3363 0.7503 0.051 Uiso 1 1 calc R . . . .
C80 C 0.5946(3) 0.1603(2) 0.56480(9) 0.0489(8) Uani 1 1 d . . . . .
C81 C 0.6178(3) 0.2754(2) 0.53101(9) 0.0507(9) Uani 1 1 d . . . . .
C82 C 0.2914(3) 0.3954(3) 0.51628(10) 0.0575(10) Uani 1 1 d . . . . .
H82A H 0.2649 0.4411 0.5095 0.086 Uiso 1 1 calc GR . . . .
H82B H 0.2606 0.3534 0.5080 0.086 Uiso 1 1 calc GR . . . .
H82C H 0.3523 0.3939 0.5104 0.086 Uiso 1 1 calc GR . . . .
C83 C 0.7837(3) 0.6207(2) 0.69603(10) 0.0500(9) Uani 1 1 d . . . . .
H83A H 0.8294 0.6443 0.6843 0.060 Uiso 1 1 calc R . . . .
H83B H 0.7548 0.5832 0.6839 0.060 Uiso 1 1 calc R . . . .
C84 C 0.7542(3) 0.0920(2) 0.61873(10) 0.0530(10) Uani 1 1 d . . . . .
C85 C 0.7825(3) 0.0577(3) 0.58998(11) 0.0622(11) Uani 1 1 d . . . . .
H85A H 0.7357 0.0267 0.5825 0.093 Uiso 1 1 calc GR . . . .
H85B H 0.8344 0.0278 0.5930 0.093 Uiso 1 1 calc GR . . . .
H85C H 0.7953 0.0968 0.5761 0.093 Uiso 1 1 calc GR . . . .
C86 C 1.0666(3) 0.5183(3) 0.65699(11) 0.0568(11) Uani 1 1 d . . . . .
C87 C 0.7832(3) 0.2870(2) 0.69879(9) 0.0491(9) Uani 1 1 d . . . . .
H87A H 0.8291 0.2616 0.6877 0.059 Uiso 1 1 calc R . . . .
H87B H 0.7560 0.3237 0.6860 0.059 Uiso 1 1 calc R . . . .
C88 C 0.4587(3) 0.29421(19) 0.71129(9) 0.0420(8) Uani 1 1 d . . . . .
C89 C 0.6779(4) 0.3228(3) 0.48575(11) 0.0663(12) Uani 1 1 d . . . . .
H89A H 0.6837 0.3668 0.4738 0.099 Uiso 1 1 calc GR . . . .
H89B H 0.6478 0.2844 0.4749 0.099 Uiso 1 1 calc GR . . . .
H89C H 0.7356 0.3052 0.4913 0.099 Uiso 1 1 calc GR . . . .
C90 C 0.1904(3) 0.3950(3) 0.55808(11) 0.0541(10) Uani 1 1 d . . . . .
H90A H 0.1864 0.3980 0.5791 0.081 Uiso 1 1 calc GR . . . .
H90B H 0.1606 0.3507 0.5513 0.081 Uiso 1 1 calc GR . . . .
H90C H 0.1631 0.4385 0.5495 0.081 Uiso 1 1 calc GR . . . .
C91 C 0.4387(3) 0.1449(3) 0.55133(12) 0.0634(11) Uani 1 1 d . . . . .
H91A H 0.4194 0.1650 0.5698 0.095 Uiso 1 1 calc GR . . . .
H91B H 0.3953 0.1103 0.5441 0.095 Uiso 1 1 calc GR . . . .
H91C H 0.4461 0.1851 0.5375 0.095 Uiso 1 1 calc GR . . . .
C92 C 0.8886(3) 0.6427(3) 0.56158(10) 0.0560(10) Uani 1 1 d . . . . .
C93 C 0.9818(3) 0.3259(3) 0.60350(10) 0.0529(10) Uani 1 1 d . . . . .
C94 C 1.0900(3) 0.2668(3) 0.63843(10) 0.0547(10) Uani 1 1 d . . . . .
C95 C 0.3276(3) 0.6302(3) 0.52275(11) 0.0596(11) Uani 1 1 d . . . . .
C96 C 0.6013(3) 0.8021(3) 0.59162(11) 0.0626(11) Uani 1 1 d . . . . .
C97 C 0.9401(3) 0.3246(3) 0.58172(10) 0.0524(9) Uani 1 1 d . . . . .
C98 C 0.9710(4) 0.7622(3) 0.62303(12) 0.0684(13) Uani 1 1 d . . . . .
H98A H 0.9443 0.7342 0.6387 0.103 Uiso 1 1 calc GR . . . .
H98B H 1.0134 0.7968 0.6310 0.103 Uiso 1 1 calc GR . . . .
H98C H 1.0003 0.7284 0.6098 0.103 Uiso 1 1 calc GR . . . .
C99 C 0.9499(4) 0.3328(3) 0.52960(11) 0.0685(13) Uani 1 1 d . . . . .
H99A H 0.9166 0.3287 0.5117 0.103 Uiso 1 1 calc GR . . . .
H99B H 0.9959 0.2957 0.5298 0.103 Uiso 1 1 calc GR . . . .
H99C H 0.9756 0.3819 0.5309 0.103 Uiso 1 1 calc GR . . . .
C100 C 0.8273(3) 0.1373(3) 0.63148(12) 0.0648(12) Uani 1 1 d . . . . .
H10E H 0.8429 0.1767 0.6181 0.097 Uiso 1 1 calc GR . . . .
H10F H 0.8777 0.1057 0.6348 0.097 Uiso 1 1 calc GR . . . .
H10G H 0.8084 0.1586 0.6498 0.097 Uiso 1 1 calc GR . . . .
C101 C 0.5151(4) 0.0450(3) 0.57834(12) 0.0711(13) Uani 1 1 d . . . . .
H10H H 0.5701 0.0190 0.5810 0.107 Uiso 1 1 calc GR . . . .
H10I H 0.4705 0.0101 0.5721 0.107 Uiso 1 1 calc GR . . . .
H10J H 0.4976 0.0676 0.5966 0.107 Uiso 1 1 calc GR . . . .
C102 C 1.1610(3) 0.2583(3) 0.61592(12) 0.0613(11) Uani 1 1 d . . . . .
H10K H 1.1997 0.2180 0.6215 0.092 Uiso 1 1 calc GR . . . .
H10L H 1.1942 0.3040 0.6146 0.092 Uiso 1 1 calc GR . . . .
H10M H 1.1348 0.2473 0.5972 0.092 Uiso 1 1 calc GR . . . .
C103 C 1.0359(3) 0.1965(3) 0.63971(14) 0.0711(14) Uani 1 1 d . . . . .
H10N H 1.0114 0.1863 0.6207 0.107 Uiso 1 1 calc GR . . . .
H10O H 0.9888 0.2028 0.6536 0.107 Uiso 1 1 calc GR . . . .
H10P H 1.0727 0.1553 0.6456 0.107 Uiso 1 1 calc GR . . . .
C104 C 0.3275(3) 0.3215(2) 0.56017(10) 0.0520(9) Uani 1 1 d . . . . .
H10Q H 0.3885 0.3202 0.5544 0.078 Uiso 1 1 calc GR . . . .
H10R H 0.2973 0.2789 0.5520 0.078 Uiso 1 1 calc GR . . . .
H10S H 0.3235 0.3200 0.5812 0.078 Uiso 1 1 calc GR . . . .
C105 C 0.3625(4) 0.7034(3) 0.53423(16) 0.0775(16) Uani 1 1 d . . . . .
H10T H 0.3682 0.7006 0.5552 0.116 Uiso 1 1 calc GR . . . .
H10U H 0.3223 0.7430 0.5292 0.116 Uiso 1 1 calc GR . . . .
H10V H 0.4193 0.7133 0.5257 0.116 Uiso 1 1 calc GR . . . .
C106 C 1.0302(3) 0.3304(3) 0.62987(10) 0.0520(9) Uani 1 1 d . . . . .
C107 C 0.7282(3) 0.0316(2) 0.64029(11) 0.0597(11) Uani 1 1 d . . . . .
H10W H 0.7091 0.0544 0.6583 0.090 Uiso 1 1 calc GR . . . .
H10X H 0.7782 -0.0002 0.6441 0.090 Uiso 1 1 calc GR . . . .
H10Y H 0.6809 0.0023 0.6322 0.090 Uiso 1 1 calc GR . . . .
C108 C 1.1259(3) 0.5089(3) 0.63104(12) 0.0664(13) Uani 1 1 d . . . . .
H10Z H 1.1645 0.4669 0.6342 0.100 Uiso 1 1 calc GR . . . .
H H 1.1605 0.5535 0.6284 0.100 Uiso 1 1 calc GR . . . .
HA H 1.0908 0.5001 0.6138 0.100 Uiso 1 1 calc GR . . . .
C109 C 1.1204(3) 0.5282(3) 0.68414(12) 0.0635(12) Uani 1 1 d . . . . .
H10 H 1.0819 0.5325 0.7008 0.095 Uiso 1 1 calc GR . . . .
HB H 1.1555 0.5728 0.6824 0.095 Uiso 1 1 calc GR . . . .
HC H 1.1585 0.4856 0.6867 0.095 Uiso 1 1 calc GR . . . .
C110 C 0.5367(3) 0.3706(3) 0.50536(12) 0.0603(11) Uani 1 1 d . . . . .
H11C H 0.5066 0.3839 0.5232 0.091 Uiso 1 1 calc GR . . . .
H11D H 0.5036 0.3328 0.4952 0.091 Uiso 1 1 calc GR . . . .
H11E H 0.5422 0.4142 0.4931 0.091 Uiso 1 1 calc GR . . . .
C111 C 0.5261(3) 0.1046(2) 0.55545(10) 0.0552(10) Uani 1 1 d . . . . .
C112 C 0.8433(4) 0.2482(3) 0.55293(12) 0.0656(12) Uani 1 1 d . . . . .
H11F H 0.8018 0.2445 0.5688 0.098 Uiso 1 1 calc GR . . . .
H11G H 0.8850 0.2078 0.5542 0.098 Uiso 1 1 calc GR . . . .
H11H H 0.8122 0.2454 0.5346 0.098 Uiso 1 1 calc GR . . . .
C113 C 0.6398(4) 0.5728(5) 0.47127(14) 0.095(2) Uani 1 1 d . . . . .
H11I H 0.6976 0.5816 0.4633 0.142 Uiso 1 1 calc GR . . . .
H11J H 0.5975 0.6038 0.4613 0.142 Uiso 1 1 calc GR . . . .
H11K H 0.6243 0.5210 0.4686 0.142 Uiso 1 1 calc GR . . . .
C114 C 1.1296(3) 0.2814(3) 0.66800(12) 0.0659(12) Uani 1 1 d . . . . .
H11L H 1.1668 0.2400 0.6734 0.099 Uiso 1 1 calc GR . . . .
H11M H 1.0833 0.2870 0.6822 0.099 Uiso 1 1 calc GR . . . .
H11N H 1.1642 0.3265 0.6673 0.099 Uiso 1 1 calc GR . . . .
C115 C 0.5563(4) 0.0698(3) 0.52728(12) 0.0682(13) Uani 1 1 d . . . . .
H11O H 0.5703 0.1085 0.5134 0.102 Uiso 1 1 calc GR . . . .
H11P H 0.5100 0.0387 0.5195 0.102 Uiso 1 1 calc GR . . . .
H11Q H 0.6079 0.0398 0.5309 0.102 Uiso 1 1 calc GR . . . .
C116 C 1.0088(3) 0.5855(3) 0.65289(15) 0.0772(16) Uani 1 1 d . . . . .
H11R H 0.9727 0.5788 0.6357 0.116 Uiso 1 1 calc GR . . . .
H11S H 1.0450 0.6293 0.6505 0.116 Uiso 1 1 calc GR . . . .
H11T H 0.9715 0.5916 0.6698 0.116 Uiso 1 1 calc GR . . . .
C117 C 0.3255(4) 0.6329(4) 0.49016(13) 0.091(2) Uani 1 1 d . . . . .
H11U H 0.3834 0.6448 0.4829 0.136 Uiso 1 1 calc GR . . . .
H11V H 0.2843 0.6706 0.4839 0.136 Uiso 1 1 calc GR . . . .
H11W H 0.3075 0.5850 0.4826 0.136 Uiso 1 1 calc GR . . . .
C118 C 0.5346(4) 0.7464(4) 0.58067(16) 0.095(2) Uani 1 1 d . . . . .
H11X H 0.5644 0.7066 0.5705 0.142 Uiso 1 1 calc GR . . . .
H11Y H 0.4942 0.7709 0.5675 0.142 Uiso 1 1 calc GR . . . .
HD H 0.5024 0.7261 0.5970 0.142 Uiso 1 1 calc GR . . . .
C119 C 0.6710(4) 0.6685(3) 0.50937(19) 0.092(2) Uani 1 1 d . . . . .
H11Z H 0.6744 0.6757 0.5302 0.138 Uiso 1 1 calc GR . . . .
HE H 0.6303 0.7040 0.5011 0.138 Uiso 1 1 calc GR . . . .
HF H 0.7285 0.6757 0.5008 0.138 Uiso 1 1 calc GR . . . .
C120 C 0.2370(3) 0.6176(3) 0.53420(14) 0.0707(14) Uani 1 1 d . . . . .
H12C H 0.2130 0.5728 0.5256 0.106 Uiso 1 1 calc GR . . . .
H12D H 0.2003 0.6596 0.5292 0.106 Uiso 1 1 calc GR . . . .
H12E H 0.2392 0.6121 0.5552 0.106 Uiso 1 1 calc GR . . . .
C121 C 0.9257(3) 0.5856(3) 0.54255(11) 0.0594(11) Uani 1 1 d . . . . .
C122 C 1.0033(3) 0.5500(3) 0.55656(15) 0.0771(15) Uani 1 1 d . . . . .
H12F H 0.9853 0.5259 0.5744 0.116 Uiso 1 1 calc GR . . . .
H12G H 1.0468 0.5876 0.5609 0.116 Uiso 1 1 calc GR . . . .
H12H H 1.0280 0.5134 0.5434 0.116 Uiso 1 1 calc GR . . . .
C123 C 0.9468(4) 0.6201(3) 0.51388(13) 0.0783(15) Uani 1 1 d . . . . .
H12I H 0.9696 0.5825 0.5008 0.117 Uiso 1 1 calc GR . . . .
H12J H 0.9904 0.6587 0.5166 0.117 Uiso 1 1 calc GR . . . .
H12K H 0.8942 0.6416 0.5056 0.117 Uiso 1 1 calc GR . . . .
C124 C 0.9012(3) 0.8046(2) 0.60680(9) 0.0522(9) Uani 1 1 d . . . . .
C125 C 0.5552(4) 0.8586(3) 0.61032(13) 0.0761(15) Uani 1 1 d . . . . .
H12L H 0.5297 0.8340 0.6271 0.114 Uiso 1 1 calc GR . . . .
H12M H 0.5094 0.8824 0.5991 0.114 Uiso 1 1 calc GR . . . .
H12N H 0.5969 0.8956 0.6168 0.114 Uiso 1 1 calc GR . . . .
C126 C 0.8590(4) 0.8594(3) 0.62754(12) 0.0656(12) Uani 1 1 d . . . . .
H12O H 0.8122 0.8855 0.6176 0.098 Uiso 1 1 calc GR . . . .
H12P H 0.9025 0.8949 0.6341 0.098 Uiso 1 1 calc GR . . . .
H12Q H 0.8353 0.8329 0.6441 0.098 Uiso 1 1 calc GR . . . .
C127 C 0.9412(3) 0.8457(3) 0.58172(12) 0.0652(12) Uani 1 1 d . . . . .
H12R H 0.9641 0.8104 0.5677 0.098 Uiso 1 1 calc GR . . . .
H12S H 0.9885 0.8769 0.5887 0.098 Uiso 1 1 calc GR . . . .
H12T H 0.8970 0.8763 0.5725 0.098 Uiso 1 1 calc GR . . . .
C128 C 0.6437(4) 0.8405(3) 0.56637(12) 0.0709(14) Uani 1 1 d . . . . .
H12U H 0.6817 0.8797 0.5735 0.106 Uiso 1 1 calc GR . . . .
H12V H 0.5990 0.8618 0.5540 0.106 Uiso 1 1 calc GR . . . .
H12W H 0.6780 0.8050 0.5553 0.106 Uiso 1 1 calc GR . . . .
I1B I 0.59936(2) 0.45460(2) 0.67091(2) 0.04753(7) Uani 1 1 d . . . . .
C1B C 0.6566(4) 0.4112(3) 0.63076(11) 0.0691(14) Uani 1 1 d . . . . .
H1BA H 0.6588 0.3565 0.6325 0.083 Uiso 1 1 calc R . . . .
C2B C 0.5995(4) 0.4293(3) 0.60505(12) 0.0761(14) Uani 1 1 d . . . . .
H2BA H 0.6176 0.3988 0.5885 0.091 Uiso 1 1 calc R . . . .
H2BB H 0.5388 0.4164 0.6097 0.091 Uiso 1 1 calc R . . . .
C3B C 0.6034(5) 0.5089(4) 0.59657(13) 0.0810(16) Uani 1 1 d . . . . .
H3BA H 0.5703 0.5162 0.5786 0.097 Uiso 1 1 calc R . . . .
H3BB H 0.5759 0.5391 0.6118 0.097 Uiso 1 1 calc R . . . .
C4B C 0.6949(5) 0.5342(4) 0.59219(13) 0.0875(18) Uani 1 1 d . . . . .
H4BA H 0.7198 0.5089 0.5752 0.105 Uiso 1 1 calc R . . . .
H4BB H 0.6951 0.5877 0.5882 0.105 Uiso 1 1 calc R . . . .
C5B C 0.7492(5) 0.5192(5) 0.61763(15) 0.108(3) Uani 1 1 d . . . . .
H5BA H 0.7286 0.5494 0.6340 0.130 Uiso 1 1 calc R . . . .
H5BB H 0.8097 0.5336 0.6134 0.130 Uiso 1 1 calc R . . . .
C6B C 0.7469(4) 0.4376(5) 0.62627(14) 0.100(3) Uani 1 1 d . . . . .
H6BA H 0.7747 0.4079 0.6110 0.119 Uiso 1 1 calc R . . . .
H6BB H 0.7804 0.4307 0.6442 0.119 Uiso 1 1 calc R . . . .
N1B N 0.5507(3) 0.9591(3) 0.71056(11) 0.0781(12) Uani 1 1 d . . . . .
C7B C 0.5962(5) 0.9228(3) 0.69833(11) 0.0706(13) Uani 1 1 d . . . . .
C8B C 0.6577(7) 0.8758(4) 0.68300(13) 0.115(3) Uani 1 1 d . . . . .
H8BA H 0.6575 0.8885 0.6625 0.173 Uiso 1 1 calc GR . . . .
H8BB H 0.6409 0.8243 0.6854 0.173 Uiso 1 1 calc GR . . . .
H8BC H 0.7160 0.8832 0.6909 0.173 Uiso 1 1 calc GR . . . .
C3 C 0.1089(7) 0.5475(11) 0.7812(4) 0.070(4) Uani 0.528(11) 1 d D U P A 1
H3A H 0.1019 0.5299 0.8012 0.084 Uiso 0.528(11) 1 calc R . P A 1
H3B H 0.0899 0.5077 0.7681 0.084 Uiso 0.528(11) 1 calc R . P A 1
C2 C 0.0529(7) 0.6148(8) 0.7765(3) 0.089(4) Uani 0.528(11) 1 d D U P A 1
H2A H 0.0601 0.6325 0.7565 0.107 Uiso 0.528(11) 1 calc R . P A 1
H2B H 0.0717 0.6545 0.7897 0.107 Uiso 0.528(11) 1 calc R . P A 1
C1 C -0.0423(7) 0.5972(12) 0.7820(3) 0.115(6) Uani 0.528(11) 1 d D U P A 1
H1A H -0.0630 0.5626 0.7674 0.173 Uiso 0.528(11) 1 calc GR . P A 1
H1B H -0.0764 0.6425 0.7810 0.173 Uiso 0.528(11) 1 calc GR . P A 1
H1C H -0.0486 0.5753 0.8011 0.173 Uiso 0.528(11) 1 calc GR . P A 1
C7A C -0.0676(10) 0.329(2) 0.7909(5) 0.141(10) Uani 0.472(11) 1 d D U P A 2
H7AA H -0.0856 0.2893 0.7777 0.211 Uiso 0.472(11) 1 calc GR . P A 2
H7AB H -0.0880 0.3760 0.7835 0.211 Uiso 0.472(11) 1 calc GR . P A 2
H7AC H -0.0926 0.3198 0.8100 0.211 Uiso 0.472(11) 1 calc GR . P A 2
C8A C 0.0308(10) 0.3297(15) 0.7931(5) 0.103(7) Uani 0.472(11) 1 d D U P A 2
H8AA H 0.0490 0.3748 0.8033 0.123 Uiso 0.472(11) 1 calc R . P A 2
H8AB H 0.0500 0.2870 0.8047 0.123 Uiso 0.472(11) 1 calc R . P A 2
C9A C 0.0751(9) 0.3270(16) 0.7640(5) 0.100(8) Uani 0.472(11) 1 d D U P A 2
H9AA H 0.0537 0.2837 0.7533 0.119 Uiso 0.472(11) 1 calc R . P A 2
H9AB H 0.0589 0.3714 0.7529 0.119 Uiso 0.472(11) 1 calc R . P A 2

loop_
_atom_site_aniso_label
_atom_site_aniso_U_11
_atom_site_aniso_U_22
_atom_site_aniso_U_33
_atom_site_aniso_U_23
_atom_site_aniso_U_13
_atom_site_aniso_U_12
O1 0.0511(17) 0.0596(18) 0.0645(19) 0.0004(15) -0.0063(14) 0.0090(13)
O2 0.0524(17) 0.0506(17) 0.082(2) -0.0019(15) -0.0086(16) 0.0060(13)
O3 0.0442(15) 0.0550(16) 0.100(2) 0.019(2) -0.0058(15) 0.0034(15)
O4 0.0555(17) 0.0456(15) 0.075(2) 0.0011(14) -0.0183(15) 0.0025(13)
O5 0.0547(15) 0.0330(12) 0.0491(15) -0.0011(10) -0.0068(12) -0.0022(11)
O6 0.0465(14) 0.0361(13) 0.0488(14) -0.0027(11) -0.0046(11) -0.0024(11)
O7 0.0414(13) 0.0362(13) 0.0508(15) 0.0076(11) 0.0037(11) 0.0038(10)
O8 0.0463(14) 0.0334(12) 0.0523(16) 0.0047(10) 0.0059(11) 0.0030(10)
O9 0.0435(14) 0.0349(13) 0.0652(17) -0.0024(12) 0.0089(13) -0.0031(11)
O10 0.0418(14) 0.0419(14) 0.0625(17) -0.0013(12) 0.0013(13) -0.0043(11)
O11 0.0459(15) 0.0401(13) 0.0523(16) -0.0046(11) -0.0039(12) 0.0074(11)
O12 0.0488(15) 0.0377(13) 0.0536(15) -0.0032(11) -0.0025(12) 0.0075(11)
C1A 0.057(6) 0.19(2) 0.103(11) -0.014(12) 0.037(6) -0.027(8)
C2A 0.063(6) 0.111(10) 0.072(7) -0.014(7) 0.023(5) -0.021(6)
C3A 0.064(6) 0.091(12) 0.088(10) -0.005(8) 0.038(6) -0.007(7)
C4 0.073(3) 0.051(2) 0.072(3) -0.009(2) 0.029(2) -0.011(2)
C5 0.048(2) 0.053(2) 0.064(3) -0.003(2) 0.012(2) 0.0020(18)
C6 0.050(2) 0.0388(19) 0.050(2) -0.0033(16) 0.0107(17) -0.0009(16)
C7 0.081(7) 0.21(2) 0.091(11) 0.031(13) 0.002(7) -0.025(10)
C8 0.069(6) 0.135(15) 0.062(6) 0.013(7) 0.006(5) 0.007(7)
C9 0.058(5) 0.128(17) 0.051(5) 0.015(6) -0.003(4) 0.006(6)
C10 0.062(3) 0.077(3) 0.069(3) 0.023(3) 0.016(2) 0.011(2)
C11 0.051(2) 0.060(3) 0.063(3) 0.013(2) 0.005(2) -0.0036(19)
C12 0.053(2) 0.0392(19) 0.049(2) 0.0067(16) 0.0024(18) -0.0030(16)
C13 0.181(10) 0.147(8) 0.088(5) 0.011(6) -0.048(6) -0.009(8)
C14 0.133(6) 0.103(5) 0.078(4) 0.012(4) 0.003(4) 0.010(5)
C15 0.101(4) 0.073(4) 0.069(3) 0.001(3) -0.016(3) -0.013(3)
C16 0.086(4) 0.054(2) 0.056(3) -0.003(2) 0.003(2) 0.015(2)
C17 0.065(3) 0.052(2) 0.057(3) -0.006(2) -0.004(2) -0.009(2)
C18 0.059(2) 0.0362(18) 0.051(2) -0.0076(16) 0.0026(18) -0.0006(16)
C19 0.097(5) 0.146(7) 0.094(5) 0.018(5) -0.030(4) -0.039(5)
C20 0.098(5) 0.115(6) 0.080(4) -0.001(4) 0.002(4) -0.039(4)
C21 0.088(4) 0.131(6) 0.073(4) -0.003(4) -0.013(3) -0.048(4)
C22 0.093(4) 0.061(3) 0.048(2) 0.004(2) -0.006(2) -0.026(3)
C23 0.070(3) 0.057(3) 0.050(2) 0.0059(19) -0.010(2) -0.014(2)
C24 0.059(2) 0.0385(19) 0.047(2) 0.0028(15) -0.0018(18) -0.0064(16)
C25 0.055(2) 0.0292(15) 0.0450(19) 0.0003(14) -0.0014(16) -0.0011(14)
C26 0.0364(17) 0.054(2) 0.0432(19) 0.0015(16) -0.0030(15) 0.0046(16)
C27 0.0344(16) 0.0461(18) 0.0464(18) 0.0029(17) -0.0005(13) 0.0075(16)
C28 0.054(2) 0.0318(16) 0.052(2) -0.0018(14) -0.0067(17) 0.0031(15)
C29 0.0420(18) 0.0321(16) 0.052(2) -0.0059(15) 0.0081(16) -0.0027(14)
C30 0.0414(17) 0.0397(16) 0.0416(17) 0.0026(16) 0.0019(14) -0.0034(16)
C31 0.0339(15) 0.0375(16) 0.050(2) 0.0026(16) 0.0000(13) 0.0032(15)
C32 0.047(2) 0.0301(16) 0.048(2) -0.0005(14) 0.0077(16) 0.0032(14)
C33 0.055(2) 0.0342(18) 0.052(2) -0.0023(16) -0.0047(18) 0.0044(16)
C34 0.0344(15) 0.0402(17) 0.051(2) 0.0050(16) 0.0001(14) 0.0031(15)
C35 0.056(2) 0.0369(18) 0.054(2) -0.0071(16) -0.0005(18) 0.0037(16)
C36 0.0364(17) 0.0349(16) 0.050(2) 0.0041(14) 0.0055(15) 0.0037(12)
C37 0.0369(16) 0.0404(17) 0.0450(17) 0.0028(16) 0.0014(13) 0.0017(16)
C38 0.045(2) 0.0390(18) 0.049(2) 0.0055(15) 0.0073(16) 0.0027(15)
C39 0.0351(17) 0.063(2) 0.056(2) 0.007(2) -0.0016(15) 0.0097(18)
C40 0.044(2) 0.0371(17) 0.0441(19) 0.0001(14) -0.0036(16) 0.0001(15)
C41 0.049(2) 0.0370(18) 0.047(2) -0.0008(15) -0.0039(17) 0.0011(16)
C42 0.051(2) 0.0365(19) 0.063(3) 0.0029(17) 0.0101(19) -0.0016(16)
C43 0.0404(19) 0.0379(17) 0.051(2) -0.0009(15) -0.0014(16) -0.0031(14)
C44 0.053(2) 0.042(2) 0.057(2) 0.0039(17) 0.0166(19) -0.0033(17)
C45 0.048(2) 0.0376(18) 0.045(2) 0.0015(15) -0.0006(16) -0.0076(15)
C46 0.051(2) 0.0311(16) 0.047(2) 0.0018(14) -0.0023(17) 0.0019(15)
C47 0.0386(17) 0.0428(17) 0.0494(19) -0.0021(17) -0.0012(14) -0.0003(17)
C48 0.0413(19) 0.0359(18) 0.050(2) -0.0019(15) 0.0054(16) 0.0036(14)
C49 0.051(2) 0.0305(16) 0.0435(19) 0.0015(14) -0.0044(16) -0.0025(15)
C50 0.046(2) 0.0297(16) 0.047(2) -0.0013(14) 0.0090(16) -0.0001(14)
C51 0.048(2) 0.0359(17) 0.048(2) -0.0021(15) -0.0038(17) 0.0044(15)
C52 0.046(2) 0.0350(17) 0.051(2) -0.0054(15) 0.0025(17) -0.0035(15)
C53 0.053(2) 0.0316(15) 0.0447(18) 0.0016(13) -0.0007(18) -0.0013(16)
C54 0.0409(19) 0.0358(17) 0.048(2) 0.0026(15) 0.0045(16) -0.0021(14)
C55 0.052(2) 0.047(2) 0.055(2) 0.0061(17) 0.0119(18) 0.0049(17)
C56 0.056(2) 0.0371(18) 0.048(2) -0.0039(15) -0.0036(18) 0.0032(16)
C57 0.048(2) 0.0322(16) 0.059(2) 0.0010(15) 0.0089(18) 0.0010(15)
C58 0.0441(19) 0.0323(16) 0.046(2) -0.0029(14) 0.0081(16) -0.0011(14)
C59 0.041(2) 0.049(2) 0.052(2) -0.0027(17) -0.0024(16) 0.0022(16)
C60 0.0369(18) 0.054(2) 0.058(2) 0.002(2) -0.0013(16) 0.0074(18)
C61 0.042(2) 0.054(2) 0.0458(19) 0.0071(16) -0.0027(16) 0.0016(16)
C62 0.0439(17) 0.0378(16) 0.0454(18) -0.0041(16) 0.0019(14) -0.0009(17)
C63 0.048(2) 0.0296(15) 0.0495(19) -0.0053(13) 0.0049(17) -0.0004(15)
C64 0.057(2) 0.045(2) 0.049(2) -0.0057(16) -0.0044(19) 0.0091(18)
C65 0.0391(18) 0.0359(17) 0.049(2) 0.0000(14) -0.0007(15) -0.0013(13)
C66 0.049(2) 0.054(2) 0.062(3) 0.000(2) 0.009(2) 0.0025(19)
C67 0.050(2) 0.057(2) 0.056(2) 0.0035(18) -0.0013(19) 0.0089(19)
C68 0.065(3) 0.0386(19) 0.057(2) 0.0038(17) 0.014(2) -0.0026(18)
C69 0.049(2) 0.0288(15) 0.053(2) -0.0025(14) 0.0080(16) -0.0009(14)
C70 0.0386(18) 0.0467(18) 0.057(2) 0.0007(18) -0.0046(16) 0.0017(18)
C71 0.044(2) 0.0376(18) 0.047(2) -0.0029(14) -0.0029(16) -0.0026(14)
C72 0.043(2) 0.055(2) 0.075(3) 0.019(2) 0.005(2) 0.0064(18)
C73 0.0317(17) 0.0377(17) 0.048(2) 0.0005(14) 0.0059(15) 0.0008(13)
C74 0.052(2) 0.046(2) 0.058(2) -0.0015(18) -0.0064(18) 0.0039(17)
C75 0.053(2) 0.0404(19) 0.0432(19) -0.0009(15) -0.0021(16) 0.0004(16)
C76 0.046(2) 0.050(2) 0.051(2) 0.0081(17) -0.0040(17) 0.0014(17)
C77 0.038(2) 0.070(3) 0.053(2) 0.002(2) -0.0003(17) 0.0092(18)
C78 0.049(2) 0.049(2) 0.060(2) 0.0096(19) 0.0010(19) 0.0024(17)
C79 0.050(2) 0.0335(17) 0.0431(19) 0.0016(14) 0.0018(16) -0.0017(15)
C80 0.057(2) 0.0411(18) 0.048(2) -0.0020(15) -0.0018(19) 0.0073(18)
C81 0.051(2) 0.049(2) 0.052(2) -0.0048(17) -0.0037(17) 0.0060(17)
C82 0.051(2) 0.066(3) 0.055(2) -0.003(2) -0.0061(19) 0.000(2)
C83 0.047(2) 0.044(2) 0.059(2) 0.0027(18) 0.0094(18) 0.0005(16)
C84 0.061(3) 0.042(2) 0.056(2) -0.0066(17) -0.0026(19) 0.0052(18)
C85 0.067(3) 0.053(3) 0.067(3) -0.009(2) 0.002(2) 0.014(2)
C86 0.039(2) 0.063(3) 0.068(3) 0.010(2) 0.0048(19) 0.0107(18)
C87 0.052(2) 0.045(2) 0.050(2) -0.0026(17) 0.0026(18) 0.0078(17)
C88 0.050(2) 0.0296(16) 0.047(2) 0.0034(14) 0.0010(16) -0.0016(15)
C89 0.066(3) 0.068(3) 0.065(3) 0.006(2) 0.003(2) 0.011(2)
C90 0.039(2) 0.058(2) 0.065(3) -0.002(2) -0.0039(18) 0.0006(17)
C91 0.066(3) 0.058(3) 0.066(3) 0.007(2) -0.009(2) 0.003(2)
C92 0.045(2) 0.060(2) 0.063(2) -0.003(2) 0.0023(19) 0.0024(19)
C93 0.039(2) 0.059(2) 0.060(3) -0.003(2) 0.0048(19) 0.0087(17)
C94 0.040(2) 0.058(2) 0.066(3) 0.006(2) 0.0003(19) 0.0048(18)
C95 0.046(2) 0.063(3) 0.070(3) 0.020(2) -0.008(2) 0.006(2)
C96 0.049(2) 0.075(3) 0.064(3) 0.017(2) 0.009(2) -0.010(2)
C97 0.043(2) 0.057(2) 0.057(2) 0.0000(19) 0.0039(19) 0.0064(18)
C98 0.081(3) 0.061(3) 0.064(3) -0.002(2) -0.008(3) 0.014(2)
C99 0.069(3) 0.081(3) 0.056(3) -0.006(2) 0.006(2) 0.009(3)
C100 0.054(3) 0.058(3) 0.082(3) -0.008(2) -0.008(2) 0.008(2)
C101 0.076(3) 0.052(2) 0.085(3) 0.014(3) -0.016(3) -0.003(3)
C102 0.047(2) 0.058(3) 0.079(3) 0.005(2) -0.001(2) 0.0084(19)
C103 0.055(3) 0.067(3) 0.091(4) 0.017(3) -0.006(3) -0.001(2)
C104 0.045(2) 0.047(2) 0.064(3) -0.0048(19) -0.0035(19) 0.0041(17)
C105 0.055(3) 0.057(3) 0.121(5) 0.022(3) -0.006(3) 0.008(2)
C106 0.0367(19) 0.063(3) 0.056(2) 0.004(2) 0.0004(17) 0.0051(17)
C107 0.073(3) 0.047(2) 0.059(2) 0.0020(19) 0.000(2) 0.013(2)
C108 0.044(2) 0.086(3) 0.070(3) 0.018(3) 0.007(2) 0.008(2)
C109 0.047(2) 0.066(3) 0.077(3) -0.003(2) 0.002(2) 0.0000(19)
C110 0.054(2) 0.055(2) 0.071(3) 0.004(2) -0.013(2) 0.003(2)
C111 0.063(3) 0.043(2) 0.059(2) 0.0000(18) -0.012(2) 0.0054(19)
C112 0.063(3) 0.063(3) 0.071(3) -0.001(2) -0.011(2) 0.003(2)
C113 0.068(3) 0.142(7) 0.074(4) 0.026(4) 0.016(3) 0.006(4)
C114 0.050(2) 0.079(3) 0.069(3) 0.017(3) -0.006(2) 0.009(2)
C115 0.082(3) 0.054(3) 0.068(3) -0.016(2) -0.017(3) 0.007(2)
C116 0.048(3) 0.069(3) 0.114(5) 0.021(3) 0.009(3) 0.014(2)
C117 0.072(4) 0.123(5) 0.077(4) 0.039(4) -0.014(3) 0.017(4)
C118 0.077(4) 0.115(5) 0.092(4) 0.038(4) -0.009(3) -0.031(4)
C119 0.052(3) 0.056(3) 0.168(7) 0.023(4) 0.024(4) -0.003(2)
C120 0.045(2) 0.069(3) 0.098(4) 0.020(3) -0.002(2) 0.010(2)
C121 0.048(2) 0.058(3) 0.072(3) -0.011(2) 0.003(2) 0.0052(19)
C122 0.054(3) 0.066(3) 0.111(4) -0.011(3) -0.006(3) 0.008(3)
C123 0.086(4) 0.070(3) 0.079(4) -0.003(3) 0.022(3) 0.010(3)
C124 0.055(2) 0.047(2) 0.055(2) 0.0018(17) 0.003(2) 0.0060(19)
C125 0.062(3) 0.078(3) 0.088(4) 0.030(3) 0.015(3) 0.016(3)
C126 0.071(3) 0.052(2) 0.074(3) -0.012(2) 0.001(2) 0.007(2)
C127 0.060(3) 0.061(3) 0.074(3) 0.012(2) -0.002(2) -0.010(2)
C128 0.066(3) 0.076(3) 0.071(3) 0.025(3) 0.007(2) -0.009(3)
I1B 0.05008(12) 0.03989(11) 0.05262(12) -0.00017(11) 0.00437(11) 0.00076(10)
C1B 0.091(4) 0.058(3) 0.058(3) -0.005(2) 0.011(3) 0.016(3)
C2B 0.082(3) 0.087(4) 0.059(3) -0.005(2) -0.001(3) -0.020(3)
C3B 0.090(4) 0.091(4) 0.062(3) 0.020(3) 0.009(3) 0.016(3)
C4B 0.116(5) 0.080(4) 0.067(3) 0.002(3) 0.017(3) -0.018(4)
C5B 0.099(5) 0.156(7) 0.069(4) 0.006(4) 0.008(3) -0.072(5)
C6B 0.066(3) 0.166(8) 0.067(3) 0.019(4) 0.005(3) 0.033(4)
N1B 0.072(3) 0.087(3) 0.075(3) -0.004(3) 0.009(2) 0.009(3)
C7B 0.099(4) 0.055(2) 0.058(3) 0.004(2) -0.001(3) -0.005(3)
C8B 0.219(10) 0.074(4) 0.053(3) -0.005(3) 0.006(4) 0.047(5)
C3 0.068(5) 0.066(6) 0.075(8) 0.007(7) 0.026(5) -0.012(5)
C2 0.068(6) 0.119(9) 0.081(7) 0.013(6) 0.020(5) 0.014(6)
C1 0.061(6) 0.196(17) 0.089(9) -0.012(10) 0.007(6) 0.005(7)
C7A 0.063(7) 0.27(3) 0.088(11) -0.012(17) 0.018(7) 0.004(11)
C8A 0.063(7) 0.145(18) 0.100(10) 0.013(10) 0.026(6) 0.019(9)
C9A 0.062(6) 0.12(2) 0.116(11) 0.025(10) 0.030(6) 0.018(7)

loop_
_atom_type_symbol
_atom_type_description
_atom_type_scat_dispersion_real
_atom_type_scat_dispersion_imag
_atom_type_scat_source
C C 0.0181 0.0091 'International Tables Vol C Tables 4.2.6.8 and 6.1.1.4'
H H 0.0000 0.0000 'International Tables Vol C Tables 4.2.6.8 and 6.1.1.4'
I I -0.3257 6.8362 'International Tables Vol C Tables 4.2.6.8 and 6.1.1.4'
N N 0.0311 0.0180 'International Tables Vol C Tables 4.2.6.8 and 6.1.1.4'
O O 0.0492 0.0322 'International Tables Vol C Tables 4.2.6.8 and 6.1.1.4'

loop_
_exptl_crystal_face_index_h
_exptl_crystal_face_index_k
_exptl_crystal_face_index_l
_exptl_crystal_face_perp_dist
2 0 -5 0.0613
-1 -5 4 0.0368
1 0 0 0.0415
-5 0 -1 0.0670
1 0 5 0.0658
0 2 -5 0.0439
-5 3 5 0.0511
-2 5 5 0.0451
0 5 -3 0.0407
-2 1 5 0.0512
2 -2 -5 0.0571
1 -5 0 0.0378
1 5 4 0.0360
2 5 0 0.0407
-2 -1 30 0.0742
-3 1 -29 0.0530
1 1 -30 0.0612

loop_
_geom_angle_atom_site_label_1
_geom_angle_atom_site_label_2
_geom_angle_atom_site_label_3
_geom_angle
C67 O1 H1 109.5
C121 O2 H2 109.5
C72 O3 H3 109.5
C74 O4 H4 109.5
C49 O5 C75 116.9(3)
C65 O6 C75 116.3(3)
C36 O7 C38 115.2(3)
C32 O8 C38 117.8(3)
C29 O9 C83 117.4(3)
C43 O10 C83 115.7(3)
C51 O11 C87 115.3(3)
C46 O12 C87 117.9(3)
H1AA C1A H1AB 109.5
H1AA C1A H1AC 109.5
H1AB C1A H1AC 109.5
C2A C1A H1AA 109.5
C2A C1A H1AB 109.5
C2A C1A H1AC 109.5
C1A C2A H2AA 108.4
C1A C2A H2AB 108.4
H2AA C2A H2AB 107.5
C3A C2A C1A 115.3(12)
C3A C2A H2AA 108.4
C3A C2A H2AB 108.4
C2A C3A H3AA 109.0
C2A C3A H3AB 109.0
C2A C3A C4 112.8(13)
H3AA C3A H3AB 107.8
C4 C3A H3AA 109.0
C4 C3A H3AB 109.0
C3A C4 H4BC 110.8
C3A C4 H4BD 110.8
H4BC C4 H4BD 108.8
H4AA C4 H4AB 106.8
C5 C4 C3A 104.9(7)
C5 C4 H4BC 110.8
C5 C4 H4BD 110.8
C5 C4 H4AA 107.1
C5 C4 H4AB 107.1
C3 C4 H4AA 107.1
C3 C4 H4AB 107.1
C3 C4 C5 120.9(8)
C4 C5 H5A 108.9
C4 C5 H5B 108.9
H5A C5 H5B 107.7
C6 C5 C4 113.5(4)
C6 C5 H5A 108.9
C6 C5 H5B 108.9
C5 C6 H6A 108.8
C5 C6 H6B 108.8
C5 C6 C48 113.9(4)
H6A C6 H6B 107.7
C48 C6 H6A 108.8
C48 C6 H6B 108.8
H7A C7 H7B 109.5
H7A C7 H7C 109.5
H7B C7 H7C 109.5
C8 C7 H7A 109.5
C8 C7 H7B 109.5
C8 C7 H7C 109.5
C7 C8 H8A 109.0
C7 C8 H8B 109.0
C7 C8 C9 112.9(12)
H8A C8 H8B 107.8
C9 C8 H8A 109.0
C9 C8 H8B 109.0
C8 C9 H9A 108.9
C8 C9 H9B 108.9
C8 C9 C10 113.5(10)
H9A C9 H9B 107.7
C10 C9 H9A 108.9
C10 C9 H9B 108.9
C9 C10 H10A 109.3
C9 C10 H10B 109.3
H10A C10 H10B 108.0
H10C C10 H10D 107.4
C11 C10 C9 111.5(7)
C11 C10 H10A 109.3
C11 C10 H10B 109.3
C11 C10 H10C 108.2
C11 C10 H10D 108.2
C9A C10 H10C 108.2
C9A C10 H10D 108.2
C9A C10 C11 116.3(9)
C10 C11 H11A 108.6
C10 C11 H11B 108.6
H11A C11 H11B 107.6
C12 C11 C10 114.5(4)
C12 C11 H11A 108.6
C12 C11 H11B 108.6
C11 C12 H12A 109.2
C11 C12 H12B 109.2
C11 C12 C45 111.9(4)
H12A C12 H12B 107.9
C45 C12 H12A 109.2
C45 C12 H12B 109.2
H13A C13 H13B 109.5
H13A C13 H13C 109.5
H13B C13 H13C 109.5
C14 C13 H13A 109.5
C14 C13 H13B 109.5
C14 C13 H13C 109.5
C13 C14 H14A 109.1
C13 C14 H14B 109.1
H14A C14 H14B 107.8
C15 C14 C13 112.5(8)
C15 C14 H14A 109.1
C15 C14 H14B 109.1
C14 C15 H15A 108.7
C14 C15 H15B 108.7
C14 C15 C16 114.1(6)
H15A C15 H15B 107.6
C16 C15 H15A 108.7
C16 C15 H15B 108.7
C15 C16 H16A 109.1
C15 C16 H16B 109.1
H16A C16 H16B 107.9
C17 C16 C15 112.4(5)
C17 C16 H16A 109.1
C17 C16 H16B 109.1
C16 C17 H17A 108.8
C16 C17 H17B 108.8
C16 C17 C18 113.9(4)
H17A C17 H17B 107.7
C18 C17 H17A 108.8
C18 C17 H17B 108.8
C17 C18 H18A 109.3
C17 C18 H18B 109.3
C17 C18 C52 111.4(4)
H18A C18 H18B 108.0
C52 C18 H18A 109.3
C52 C18 H18B 109.3
H19A C19 H19B 109.5
H19A C19 H19C 109.5
H19B C19 H19C 109.5
C20 C19 H19A 109.5
C20 C19 H19B 109.5
C20 C19 H19C 109.5
C19 C20 H20A 109.4
C19 C20 H20B 109.4
H20A C20 H20B 108.0
C21 C20 C19 111.1(7)
C21 C20 H20A 109.4
C21 C20 H20B 109.4
C20 C21 H21A 108.4
C20 C21 H21B 108.4
C20 C21 C22 115.4(7)
H21A C21 H21B 107.5
C22 C21 H21A 108.4
C22 C21 H21B 108.4
C21 C22 H22A 109.5
C21 C22 H22B 109.5
H22A C22 H22B 108.1
C23 C22 C21 110.7(5)
C23 C22 H22A 109.5
C23 C22 H22B 109.5
C22 C23 H23A 108.6
C22 C23 H23B 108.6
C22 C23 C24 114.8(4)
H23A C23 H23B 107.5
C24 C23 H23A 108.6
C24 C23 H23B 108.6
C23 C24 H24A 109.5
C23 C24 H24B 109.5
H24A C24 H24B 108.1
C41 C24 C23 110.8(4)
C41 C24 H24A 109.5
C41 C24 H24B 109.5
C46 C25 C28 121.5(4)
C49 C25 C28 120.2(4)
C49 C25 C46 118.4(4)
C27 C26 C61 175.3(4)
C26 C27 C34 120.0(4)
C26 C27 C59 122.9(4)
C34 C27 C59 117.0(3)
C33 C28 C25 177.6(4)
O9 C29 C69 117.0(3)
C63 C29 O9 121.0(4)
C63 C29 C69 122.0(4)
C54 C30 H30 118.6
C73 C30 H30 118.6
C73 C30 C54 122.8(3)
C34 C31 C37 179.3(5)
O8 C32 C50 121.4(4)
O8 C32 C69 117.3(3)
C69 C32 C50 121.2(4)
C28 C33 C56 177.3(4)
C31 C34 C27 177.3(4)
C56 C35 C80 175.0(5)
O7 C36 C37 117.0(3)
C73 C36 O7 121.2(3)
C73 C36 C37 121.8(3)
C36 C37 C31 120.9(4)
C65 C37 C31 121.3(4)
C65 C37 C36 117.8(3)
O7 C38 O8 112.0(3)
O7 C38 H38A 109.2
O7 C38 H38B 109.2
O8 C38 H38A 109.2
O8 C38 H38B 109.2
H38A C38 H38B 107.9
C60 C39 C86 118.3(4)
C77 C39 C60 118.2(4)
C77 C39 C86 123.5(4)
C51 C40 C41 120.5(3)
C51 C40 C62 117.4(4)
C62 C40 C41 122.0(4)
C24 C41 H41 106.8
C40 C41 C24 113.5(3)
C40 C41 H41 106.8
C53 C41 C24 114.7(4)
C53 C41 C40 107.9(3)
C53 C41 H41 106.8
C57 C42 C44 176.5(5)
O10 C43 C47 117.6(3)
C71 C43 O10 121.0(3)
C71 C43 C47 121.4(4)
C42 C44 C96 117.4(4)
C68 C44 C42 119.6(4)
C68 C44 C96 123.0(4)
C12 C45 H45 106.7
C12 C45 C54 113.9(3)
C54 C45 H45 106.7
C88 C45 C12 115.6(4)
C88 C45 H45 106.7
C88 C45 C54 106.8(3)
C25 C46 O12 116.8(3)
C53 C46 O12 121.2(4)
C53 C46 C25 121.9(4)
C43 C47 C51 118.1(3)
C43 C47 C70 120.9(4)
C51 C47 C70 120.9(4)
C6 C48 H48 107.3
C50 C48 C6 113.5(3)
C50 C48 H48 107.3
C50 C48 C73 107.5(3)
C73 C48 C6 113.6(3)
C73 C48 H48 107.3
O5 C49 C25 117.4(3)
C88 C49 O5 120.8(4)
C88 C49 C25 121.7(4)
C32 C50 C48 119.7(4)
C58 C50 C32 118.0(4)
C58 C50 C48 122.2(3)
O11 C51 C47 117.1(4)
C40 C51 O11 120.8(3)
C40 C51 C47 122.1(4)
C18 C52 H52 107.3
C18 C52 C71 112.5(3)
C63 C52 C18 115.1(3)
C63 C52 H52 107.3
C63 C52 C71 107.1(3)
C71 C52 H52 107.3
C46 C53 C41 119.0(4)
C79 C53 C41 123.2(3)
C79 C53 C46 117.7(4)
C30 C54 C45 121.2(3)
C65 C54 C30 117.8(3)
C65 C54 C45 120.9(3)
C66 C55 C124 117.9(4)
C68 C55 C66 119.4(4)
C68 C55 C124 122.7(4)
C33 C56 C84 116.5(4)
C35 C56 C33 119.4(4)
C35 C56 C84 124.1(4)
C42 C57 C69 178.6(4)
C50 C58 H58 118.6
C50 C58 C63 122.7(4)
C63 C58 H58 118.6
C82 C59 C27 110.9(4)
C82 C59 C90 108.9(4)
C90 C59 C27 107.4(3)
C104 C59 C27 109.0(3)
C104 C59 C82 110.4(4)
C104 C59 C90 110.3(4)
C70 C60 C39 178.5(5)
C26 C61 C76 120.5(4)
C26 C61 C95 122.1(4)
C76 C61 C95 117.4(4)
C40 C62 H62 118.7
C71 C62 C40 122.7(3)
C71 C62 H62 118.7
C29 C63 C52 120.0(4)
C29 C63 C58 117.6(4)
C58 C63 C52 122.4(3)
C81 C64 C80 176.8(5)
O6 C65 C37 116.5(3)
C54 C65 O6 121.5(3)
C54 C65 C37 122.0(3)
C92 C66 C55 178.7(5)
O1 C67 C97 109.6(4)
O1 C67 C99 108.6(4)
O1 C67 C112 106.1(4)
C97 C67 C99 110.1(4)
C97 C67 C112 110.1(4)
C99 C67 C112 112.2(4)
C44 C68 C55 178.1(5)
C29 C69 C57 121.4(4)
C32 C69 C29 118.6(4)
C32 C69 C57 120.0(4)
C60 C70 C47 176.1(4)
C43 C71 C52 119.9(3)
C43 C71 C62 118.2(4)
C62 C71 C52 121.7(4)
O3 C72 C78 111.0(4)
O3 C72 C113 109.0(5)
O3 C72 C119 104.8(4)
C78 C72 C113 108.7(5)
C78 C72 C119 110.1(4)
C113 C72 C119 113.1(5)
C30 C73 C36 117.7(3)
C30 C73 C48 121.7(3)
C36 C73 C48 120.5(3)
O4 C74 C81 109.5(4)
O4 C74 C89 110.5(4)
O4 C74 C110 105.3(3)
C81 C74 C89 110.2(4)
C81 C74 C110 109.2(4)
C89 C74 C110 112.0(4)
O5 C75 H75A 109.1
O5 C75 H75B 109.1
O6 C75 O5 112.6(3)
O6 C75 H75A 109.1
O6 C75 H75B 109.1
H75A C75 H75B 107.8
C78 C76 C61 176.9(5)
C106 C77 C39 178.7(5)
C76 C78 C72 176.8(5)
C53 C79 H79 118.8
C53 C79 C88 122.4(4)
C88 C79 H79 118.8
C35 C80 C64 121.4(4)
C35 C80 C111 121.2(4)
C64 C80 C111 117.4(4)
C64 C81 C74 178.9(5)
C59 C82 H82A 109.5
C59 C82 H82B 109.5
C59 C82 H82C 109.5
H82A C82 H82B 109.5
H82A C82 H82C 109.5
H82B C82 H82C 109.5
O9 C83 O10 112.1(4)
O9 C83 H83A 109.2
O9 C83 H83B 109.2
O10 C83 H83A 109.2
O10 C83 H83B 109.2
H83A C83 H83B 107.9
C56 C84 C107 107.3(4)
C85 C84 C56 110.1(4)
C85 C84 C107 110.5(4)
C100 C84 C56 109.5(4)
C100 C84 C85 110.4(4)
C100 C84 C107 109.1(4)
C84 C85 H85A 109.5
C84 C85 H85B 109.5
C84 C85 H85C 109.5
H85A C85 H85B 109.5
H85A C85 H85C 109.5
H85B C85 H85C 109.5
C39 C86 C108 110.0(4)
C39 C86 C109 108.1(4)
C39 C86 C116 109.7(4)
C108 C86 C116 110.1(4)
C109 C86 C108 109.9(4)
C109 C86 C116 109.1(5)
O11 C87 O12 112.9(3)
O11 C87 H87A 109.0
O11 C87 H87B 109.0
O12 C87 H87A 109.0
O12 C87 H87B 109.0
H87A C87 H87B 107.8
C49 C88 C45 118.5(4)
C49 C88 C79 117.9(4)
C79 C88 C45 123.6(4)
C74 C89 H89A 109.5
C74 C89 H89B 109.5
C74 C89 H89C 109.5
H89A C89 H89B 109.5
H89A C89 H89C 109.5
H89B C89 H89C 109.5
C59 C90 H90A 109.5
C59 C90 H90B 109.5
C59 C90 H90C 109.5
H90A C90 H90B 109.5
H90A C90 H90C 109.5
H90B C90 H90C 109.5
H91A C91 H91B 109.5
H91A C91 H91C 109.5
H91B C91 H91C 109.5
C111 C91 H91A 109.5
C111 C91 H91B 109.5
C111 C91 H91C 109.5
C66 C92 C121 176.2(5)
C97 C93 C106 177.6(5)
C102 C94 C103 109.5(4)
C102 C94 C106 109.4(4)
C102 C94 C114 110.3(4)
C103 C94 C106 108.2(4)
C114 C94 C103 109.2(4)
C114 C94 C106 110.1(4)
C105 C95 C61 108.7(4)
C117 C95 C61 108.4(5)
C117 C95 C105 109.1(5)
C120 C95 C61 111.4(4)
C120 C95 C105 109.5(5)
C120 C95 C117 109.7(5)
C118 C96 C44 107.9(4)
C125 C96 C44 109.9(4)
C125 C96 C118 108.7(5)
C128 C96 C44 111.1(4)
C128 C96 C118 109.8(5)
C128 C96 C125 109.4(4)
C93 C97 C67 178.0(5)
H98A C98 H98B 109.5
H98A C98 H98C 109.5
H98B C98 H98C 109.5
C124 C98 H98A 109.5
C124 C98 H98B 109.5
C124 C98 H98C 109.5
C67 C99 H99A 109.5
C67 C99 H99B 109.5
C67 C99 H99C 109.5
H99A C99 H99B 109.5
H99A C99 H99C 109.5
H99B C99 H99C 109.5
C84 C100 H10E 109.5
C84 C100 H10F 109.5
C84 C100 H10G 109.5
H10E C100 H10F 109.5
H10E C100 H10G 109.5
H10F C100 H10G 109.5
H10H C101 H10I 109.5
H10H C101 H10J 109.5
H10I C101 H10J 109.5
C111 C101 H10H 109.5
C111 C101 H10I 109.5
C111 C101 H10J 109.5
C94 C102 H10K 109.5
C94 C102 H10L 109.5
C94 C102 H10M 109.5
H10K C102 H10L 109.5
H10K C102 H10M 109.5
H10L C102 H10M 109.5
C94 C103 H10N 109.5
C94 C103 H10O 109.5
C94 C103 H10P 109.5
H10N C103 H10O 109.5
H10N C103 H10P 109.5
H10O C103 H10P 109.5
C59 C104 H10Q 109.5
C59 C104 H10R 109.5
C59 C104 H10S 109.5
H10Q C104 H10R 109.5
H10Q C104 H10S 109.5
H10R C104 H10S 109.5
C95 C105 H10T 109.5
C95 C105 H10U 109.5
C95 C105 H10V 109.5
H10T C105 H10U 109.5
H10T C105 H10V 109.5
H10U C105 H10V 109.5
C77 C106 C93 117.6(4)
C77 C106 C94 123.0(4)
C93 C106 C94 119.4(4)
C84 C107 H10W 109.5
C84 C107 H10X 109.5
C84 C107 H10Y 109.5
H10W C107 H10X 109.5
H10W C107 H10Y 109.5
H10X C107 H10Y 109.5
C86 C108 H10Z 109.5
C86 C108 H 109.5
C86 C108 HA 109.5
H10Z C108 H 109.5
H10Z C108 HA 109.5
H C108 HA 109.5
C86 C109 H10 109.5
C86 C109 HB 109.5
C86 C109 HC 109.5
H10 C109 HB 109.5
H10 C109 HC 109.5
HB C109 HC 109.5
C74 C110 H11C 109.5
C74 C110 H11D 109.5
C74 C110 H11E 109.5
H11C C110 H11D 109.5
H11C C110 H11E 109.5
H11D C110 H11E 109.5
C80 C111 C91 108.9(4)
C80 C111 C101 110.5(4)
C101 C111 C91 109.0(4)
C115 C111 C80 107.9(4)
C115 C111 C91 110.9(4)
C115 C111 C101 109.6(4)
C67 C112 H11F 109.5
C67 C112 H11G 109.5
C67 C112 H11H 109.5
H11F C112 H11G 109.5
H11F C112 H11H 109.5
H11G C112 H11H 109.5
C72 C113 H11I 109.5
C72 C113 H11J 109.5
C72 C113 H11K 109.5
H11I C113 H11J 109.5
H11I C113 H11K 109.5
H11J C113 H11K 109.5
C94 C114 H11L 109.5
C94 C114 H11M 109.5
C94 C114 H11N 109.5
H11L C114 H11M 109.5
H11L C114 H11N 109.5
H11M C114 H11N 109.5
C111 C115 H11O 109.5
C111 C115 H11P 109.5
C111 C115 H11Q 109.5
H11O C115 H11P 109.5
H11O C115 H11Q 109.5
H11P C115 H11Q 109.5
C86 C116 H11R 109.5
C86 C116 H11S 109.5
C86 C116 H11T 109.5
H11R C116 H11S 109.5
H11R C116 H11T 109.5
H11S C116 H11T 109.5
C95 C117 H11U 109.5
C95 C117 H11V 109.5
C95 C117 H11W 109.5
H11U C117 H11V 109.5
H11U C117 H11W 109.5
H11V C117 H11W 109.5
C96 C118 H11X 109.5
C96 C118 H11Y 109.5
C96 C118 HD 109.5
H11X C118 H11Y 109.5
H11X C118 HD 109.5
H11Y C118 HD 109.5
C72 C119 H11Z 109.5
C72 C119 HE 109.5
C72 C119 HF 109.5
H11Z C119 HE 109.5
H11Z C119 HF 109.5
HE C119 HF 109.5
C95 C120 H12C 109.5
C95 C120 H12D 109.5
C95 C120 H12E 109.5
H12C C120 H12D 109.5
H12C C120 H12E 109.5
H12D C120 H12E 109.5
O2 C121 C92 111.0(4)
O2 C121 C122 103.9(4)
O2 C121 C123 109.9(4)
C92 C121 C122 110.5(4)
C92 C121 C123 108.6(4)
C122 C121 C123 112.9(5)
C121 C122 H12F 109.5
C121 C122 H12G 109.5
C121 C122 H12H 109.5
H12F C122 H12G 109.5
H12F C122 H12H 109.5
H12G C122 H12H 109.5
C121 C123 H12I 109.5
C121 C123 H12J 109.5
C121 C123 H12K 109.5
H12I C123 H12J 109.5
H12I C123 H12K 109.5
H12J C123 H12K 109.5
C98 C124 C55 108.8(4)
C98 C124 C126 108.6(4)
C126 C124 C55 110.2(4)
C127 C124 C55 109.5(4)
C127 C124 C98 110.0(4)
C127 C124 C126 109.7(4)
C96 C125 H12L 109.5
C96 C125 H12M 109.5
C96 C125 H12N 109.5
H12L C125 H12M 109.5
H12L C125 H12N 109.5
H12M C125 H12N 109.5
C124 C126 H12O 109.5
C124 C126 H12P 109.5
C124 C126 H12Q 109.5
H12O C126 H12P 109.5
H12O C126 H12Q 109.5
H12P C126 H12Q 109.5
C124 C127 H12R 109.5
C124 C127 H12S 109.5
C124 C127 H12T 109.5
H12R C127 H12S 109.5
H12R C127 H12T 109.5
H12S C127 H12T 109.5
C96 C128 H12U 109.5
C96 C128 H12V 109.5
C96 C128 H12W 109.5
H12U C128 H12V 109.5
H12U C128 H12W 109.5
H12V C128 H12W 109.5
I1B C1B H1BA 107.5
C2B C1B I1B 110.7(4)
C2B C1B H1BA 107.5
C6B C1B I1B 112.2(4)
C6B C1B H1BA 107.5
C6B C1B C2B 111.3(5)
C1B C2B H2BA 109.0
C1B C2B H2BB 109.0
H2BA C2B H2BB 107.8
C3B C2B C1B 113.1(5)
C3B C2B H2BA 109.0
C3B C2B H2BB 109.0
C2B C3B H3BA 109.3
C2B C3B H3BB 109.3
H3BA C3B H3BB 107.9
C4B C3B C2B 111.7(6)
C4B C3B H3BA 109.3
C4B C3B H3BB 109.3
C3B C4B H4BA 109.3
C3B C4B H4BB 109.3
H4BA C4B H4BB 107.9
C5B C4B C3B 111.7(5)
C5B C4B H4BA 109.3
C5B C4B H4BB 109.3
C4B C5B H5BA 109.2
C4B C5B H5BB 109.2
C4B C5B C6B 112.0(6)
H5BA C5B H5BB 107.9
C6B C5B H5BA 109.2
C6B C5B H5BB 109.2
C1B C6B C5B 111.7(5)
C1B C6B H6BA 109.3
C1B C6B H6BB 109.3
C5B C6B H6BA 109.3
C5B C6B H6BB 109.3
H6BA C6B H6BB 107.9
N1B C7B C8B 178.3(8)
C7B C8B H8BA 109.5
C7B C8B H8BB 109.5
C7B C8B H8BC 109.5
H8BA C8B H8BB 109.5
H8BA C8B H8BC 109.5
H8BB C8B H8BC 109.5
C4 C3 H3A 109.5
C4 C3 H3B 109.5
C4 C3 C2 110.9(11)
H3A C3 H3B 108.1
C2 C3 H3A 109.5
C2 C3 H3B 109.5
C3 C2 H2A 109.5
C3 C2 H2B 109.5
C3 C2 C1 110.9(12)
H2A C2 H2B 108.1
C1 C2 H2A 109.5
C1 C2 H2B 109.5
C2 C1 H1A 109.5
C2 C1 H1B 109.5
C2 C1 H1C 109.5
H1A C1 H1B 109.5
H1A C1 H1C 109.5
H1B C1 H1C 109.5
H7AA C7A H7AB 109.5
H7AA C7A H7AC 109.5
H7AB C7A H7AC 109.5
C8A C7A H7AA 109.5
C8A C7A H7AB 109.5
C8A C7A H7AC 109.5
C7A C8A H8AA 109.0
C7A C8A H8AB 109.0
H8AA C8A H8AB 107.8
C9A C8A C7A 113.0(15)
C9A C8A H8AA 109.0
C9A C8A H8AB 109.0
C10 C9A C8A 113.5(15)
C10 C9A H9AA 108.9
C10 C9A H9AB 108.9
C8A C9A H9AA 108.9
C8A C9A H9AB 108.9
H9AA C9A H9AB 107.7

loop_
_geom_bond_atom_site_label_1
_geom_bond_atom_site_label_2
_geom_bond_distance
O1 H1 0.8400
O1 C67 1.452(5)
O2 H2 0.8400
O2 C121 1.445(6)
O3 H3 0.8400
O3 C72 1.421(5)
O4 H4 0.8400
O4 C74 1.431(5)
O5 C49 1.389(5)
O5 C75 1.418(5)
O6 C65 1.391(4)
O6 C75 1.404(5)
O7 C36 1.390(4)
O7 C38 1.405(5)
O8 C32 1.381(5)
O8 C38 1.412(5)
O9 C29 1.396(5)
O9 C83 1.409(5)
O10 C43 1.389(5)
O10 C83 1.428(5)
O11 C51 1.395(5)
O11 C87 1.405(5)
O12 C46 1.396(5)
O12 C87 1.417(5)
C1A H1AA 0.9800
C1A H1AB 0.9800
C1A H1AC 0.9800
C1A C2A 1.526(14)
C2A H2AA 0.9900
C2A H2AB 0.9900
C2A C3A 1.499(15)
C3A H3AA 0.9900
C3A H3AB 0.9900
C3A C4 1.620(14)
C4 H4BC 0.9900
C4 H4BD 0.9900
C4 H4AA 0.9900
C4 H4AB 0.9900
C4 C5 1.532(6)
C4 C3 1.461(11)
C5 H5A 0.9900
C5 H5B 0.9900
C5 C6 1.511(6)
C6 H6A 0.9900
C6 H6B 0.9900
C6 C48 1.546(6)
C7 H7A 0.9800
C7 H7B 0.9800
C7 H7C 0.9800
C7 C8 1.508(15)
C8 H8A 0.9900
C8 H8B 0.9900
C8 C9 1.513(13)
C9 H9A 0.9900
C9 H9B 0.9900
C9 C10 1.540(12)
C10 H10A 0.9900
C10 H10B 0.9900
C10 H10C 0.9900
C10 H10D 0.9900
C10 C11 1.524(7)
C10 C9A 1.498(15)
C11 H11A 0.9900
C11 H11B 0.9900
C11 C12 1.517(6)
C12 H12A 0.9900
C12 H12B 0.9900
C12 C45 1.531(6)
C13 H13A 0.9800
C13 H13B 0.9800
C13 H13C 0.9800
C13 C14 1.524(12)
C14 H14A 0.9900
C14 H14B 0.9900
C14 C15 1.465(10)
C15 H15A 0.9900
C15 H15B 0.9900
C15 C16 1.549(8)
C16 H16A 0.9900
C16 H16B 0.9900
C16 C17 1.516(7)
C17 H17A 0.9900
C17 H17B 0.9900
C17 C18 1.519(7)
C18 H18A 0.9900
C18 H18B 0.9900
C18 C52 1.524(6)
C19 H19A 0.9800
C19 H19B 0.9800
C19 H19C 0.9800
C19 C20 1.489(10)
C20 H20A 0.9900
C20 H20B 0.9900
C20 C21 1.442(9)
C21 H21A 0.9900
C21 H21B 0.9900
C21 C22 1.561(9)
C22 H22A 0.9900
C22 H22B 0.9900
C22 C23 1.498(7)
C23 H23A 0.9900
C23 H23B 0.9900
C23 C24 1.535(6)
C24 H24A 0.9900
C24 H24B 0.9900
C24 C41 1.530(6)
C25 C28 1.423(6)
C25 C46 1.395(6)
C25 C49 1.393(6)
C26 C27 1.305(6)
C26 C61 1.315(6)
C27 C34 1.439(5)
C27 C59 1.549(6)
C28 C33 1.204(6)
C29 C63 1.387(5)
C29 C69 1.403(6)
C30 H30 0.9500
C30 C54 1.397(6)
C30 C73 1.385(5)
C31 C34 1.201(5)
C31 C37 1.429(5)
C32 C50 1.401(5)
C32 C69 1.397(6)
C33 C56 1.428(6)
C35 C56 1.311(6)
C35 C80 1.315(6)
C36 C37 1.405(5)
C36 C73 1.388(6)
C37 C65 1.403(5)
C38 H38A 0.9900
C38 H38B 0.9900
C39 C60 1.438(6)
C39 C77 1.323(7)
C39 C86 1.519(7)
C40 C41 1.528(5)
C40 C51 1.384(6)
C40 C62 1.393(5)
C41 H41 1.0000
C41 C53 1.528(6)
C42 C44 1.436(6)
C42 C57 1.195(6)
C43 C47 1.402(6)
C43 C71 1.382(6)
C44 C68 1.309(7)
C44 C96 1.550(7)
C45 H45 1.0000
C45 C54 1.533(5)
C45 C88 1.519(6)
C46 C53 1.390(5)
C47 C51 1.403(6)
C47 C70 1.420(5)
C48 H48 1.0000
C48 C50 1.519(6)
C48 C73 1.532(5)
C49 C88 1.386(6)
C50 C58 1.392(6)
C52 H52 1.0000
C52 C63 1.522(6)
C52 C71 1.528(5)
C53 C79 1.389(6)
C54 C65 1.375(6)
C55 C66 1.439(6)
C55 C68 1.318(6)
C55 C124 1.538(7)
C56 C84 1.538(6)
C57 C69 1.432(6)
C58 H58 0.9500
C58 C63 1.399(6)
C59 C82 1.529(6)
C59 C90 1.531(6)
C59 C104 1.523(6)
C60 C70 1.199(6)
C61 C76 1.438(6)
C61 C95 1.540(6)
C62 H62 0.9500
C62 C71 1.391(6)
C64 C80 1.436(6)
C64 C81 1.207(6)
C66 C92 1.211(6)
C67 C97 1.465(6)
C67 C99 1.501(7)
C67 C112 1.512(7)
C72 C78 1.480(6)
C72 C113 1.513(9)
C72 C119 1.519(8)
C74 C81 1.480(6)
C74 C89 1.514(7)
C74 C110 1.523(6)
C75 H75A 0.9900
C75 H75B 0.9900
C76 C78 1.197(6)
C77 C106 1.306(7)
C79 H79 0.9500
C79 C88 1.400(6)
C80 C111 1.529(6)
C82 H82A 0.9800
C82 H82B 0.9800
C82 H82C 0.9800
C83 H83A 0.9900
C83 H83B 0.9900
C84 C85 1.538(6)
C84 C100 1.518(7)
C84 C107 1.540(7)
C85 H85A 0.9800
C85 H85B 0.9800
C85 H85C 0.9800
C86 C108 1.523(7)
C86 C109 1.521(7)
C86 C116 1.526(7)
C87 H87A 0.9900
C87 H87B 0.9900
C89 H89A 0.9800
C89 H89B 0.9800
C89 H89C 0.9800
C90 H90A 0.9800
C90 H90B 0.9800
C90 H90C 0.9800
C91 H91A 0.9800
C91 H91B 0.9800
C91 H91C 0.9800
C91 C111 1.547(7)
C92 C121 1.480(6)
C93 C97 1.199(6)
C93 C106 1.438(6)
C94 C102 1.523(7)
C94 C103 1.529(7)
C94 C106 1.534(6)
C94 C114 1.527(7)
C95 C105 1.533(8)
C95 C117 1.516(8)
C95 C120 1.513(7)
C96 C118 1.532(9)
C96 C125 1.523(8)
C96 C128 1.515(6)
C98 H98A 0.9800
C98 H98B 0.9800
C98 H98C 0.9800
C98 C124 1.525(7)
C99 H99A 0.9800
C99 H99B 0.9800
C99 H99C 0.9800
C100 H10E 0.9800
C100 H10F 0.9800
C100 H10G 0.9800
C101 H10H 0.9800
C101 H10I 0.9800
C101 H10J 0.9800
C101 C111 1.529(7)
C102 H10K 0.9800
C102 H10L 0.9800
C102 H10M 0.9800
C103 H10N 0.9800
C103 H10O 0.9800
C103 H10P 0.9800
C104 H10Q 0.9800
C104 H10R 0.9800
C104 H10S 0.9800
C105 H10T 0.9800
C105 H10U 0.9800
C105 H10V 0.9800
C107 H10W 0.9800
C107 H10X 0.9800
C107 H10Y 0.9800
C108 H10Z 0.9800
C108 H 0.9800
C108 HA 0.9800
C109 H10 0.9800
C109 HB 0.9800
C109 HC 0.9800
C110 H11C 0.9800
C110 H11D 0.9800
C110 H11E 0.9800
C111 C115 1.527(7)
C112 H11F 0.9800
C112 H11G 0.9800
C112 H11H 0.9800
C113 H11I 0.9800
C113 H11J 0.9800
C113 H11K 0.9800
C114 H11L 0.9800
C114 H11M 0.9800
C114 H11N 0.9800
C115 H11O 0.9800
C115 H11P 0.9800
C115 H11Q 0.9800
C116 H11R 0.9800
C116 H11S 0.9800
C116 H11T 0.9800
C117 H11U 0.9800
C117 H11V 0.9800
C117 H11W 0.9800
C118 H11X 0.9800
C118 H11Y 0.9800
C118 HD 0.9800
C119 H11Z 0.9800
C119 HE 0.9800
C119 HF 0.9800
C120 H12C 0.9800
C120 H12D 0.9800
C120 H12E 0.9800
C121 C122 1.508(7)
C121 C123 1.508(8)
C122 H12F 0.9800
C122 H12G 0.9800
C122 H12H 0.9800
C123 H12I 0.9800
C123 H12J 0.9800
C123 H12K 0.9800
C124 C126 1.532(6)
C124 C127 1.516(7)
C125 H12L 0.9800
C125 H12M 0.9800
C125 H12N 0.9800
C126 H12O 0.9800
C126 H12P 0.9800
C126 H12Q 0.9800
C127 H12R 0.9800
C127 H12S 0.9800
C127 H12T 0.9800
C128 H12U 0.9800
C128 H12V 0.9800
C128 H12W 0.9800
I1B C1B 2.210(5)
C1B H1BA 1.0000
C1B C2B 1.521(8)
C1B C6B 1.489(10)
C2B H2BA 0.9900
C2B H2BB 0.9900
C2B C3B 1.502(9)
C3B H3BA 0.9900
C3B H3BB 0.9900
C3B C4B 1.500(10)
C4B H4BA 0.9900
C4B H4BB 0.9900
C4B C5B 1.475(10)
C5B H5BA 0.9900
C5B H5BB 0.9900
C5B C6B 1.539(12)
C6B H6BA 0.9900
C6B H6BB 0.9900
N1B C7B 1.120(7)
C7B C8B 1.463(10)
C8B H8BA 0.9800
C8B H8BB 0.9800
C8B H8BC 0.9800
C3 H3A 0.9900
C3 H3B 0.9900
C3 C2 1.515(16)
C2 H2A 0.9900
C2 H2B 0.9900
C2 C1 1.525(14)
C1 H1A 0.9800
C1 H1B 0.9800
C1 H1C 0.9800
C7A H7AA 0.9800
C7A H7AB 0.9800
C7A H7AC 0.9800
C7A C8A 1.523(16)
C8A H8AA 0.9900
C8A H8AB 0.9900
C8A C9A 1.514(16)
C9A H9AA 0.9900
C9A H9AB 0.9900

loop_
_geom_torsion_atom_site_label_1
_geom_torsion_atom_site_label_2
_geom_torsion_atom_site_label_3
_geom_torsion_atom_site_label_4
_geom_torsion
O5 C49 C88 C45 -5.4(5)
O5 C49 C88 C79 176.6(3)
O7 C36 C37 C31 6.2(5)
O7 C36 C37 C65 -175.4(3)
O7 C36 C73 C30 176.4(3)
O7 C36 C73 C48 -7.8(5)
O8 C32 C50 C48 8.4(5)
O8 C32 C50 C58 -174.4(3)
O8 C32 C69 C29 173.8(3)
O8 C32 C69 C57 -8.2(5)
O9 C29 C63 C52 -6.4(5)
O9 C29 C63 C58 176.9(3)
O9 C29 C69 C32 -175.7(3)
O9 C29 C69 C57 6.4(5)
O10 C43 C47 C51 177.8(4)
O10 C43 C47 C70 -5.3(6)
O10 C43 C71 C52 3.3(6)
O10 C43 C71 C62 -179.9(4)
O12 C46 C53 C41 6.7(5)
O12 C46 C53 C79 -175.9(3)
C1A C2A C3A C4 -177.2(17)
C2A C3A C4 C5 177.8(15)
C3A C4 C5 C6 176.8(11)
C4 C5 C6 C48 171.8(4)
C4 C3 C2 C1 179.8(12)
C5 C4 C3 C2 -71.3(16)
C5 C6 C48 C50 173.8(3)
C5 C6 C48 C73 -63.0(5)
C6 C48 C50 C32 -152.5(3)
C6 C48 C50 C58 30.3(5)
C6 C48 C73 C30 -33.9(5)
C6 C48 C73 C36 150.4(4)
C7 C8 C9 C10 -178.1(17)
C8 C9 C10 C11 172.2(13)
C9 C10 C11 C12 -159.3(10)
C10 C11 C12 C45 -174.3(4)
C11 C10 C9A C8A 176.9(16)
C11 C12 C45 C54 69.8(5)
C11 C12 C45 C88 -166.0(3)
C12 C45 C54 C30 38.7(5)
C12 C45 C54 C65 -145.0(4)
C12 C45 C88 C49 147.9(4)
C12 C45 C88 C79 -34.2(5)
C13 C14 C15 C16 -178.6(7)
C14 C15 C16 C17 172.4(6)
C15 C16 C17 C18 177.4(4)
C16 C17 C18 C52 -172.1(4)
C17 C18 C52 C63 -174.3(3)
C17 C18 C52 C71 62.6(4)
C18 C52 C63 C29 151.0(3)
C18 C52 C63 C58 -32.5(5)
C18 C52 C71 C43 -145.8(4)
C18 C52 C71 C62 37.4(5)
C19 C20 C21 C22 178.3(6)
C20 C21 C22 C23 -176.9(6)
C21 C22 C23 C24 164.1(5)
C22 C23 C24 C41 173.8(4)
C23 C24 C41 C40 -69.2(5)
C23 C24 C41 C53 166.3(3)
C24 C41 C53 C46 -149.8(4)
C24 C41 C53 C79 33.0(5)
C25 C46 C53 C41 -176.6(3)
C25 C46 C53 C79 0.8(5)
C25 C49 C88 C45 178.0(3)
C25 C49 C88 C79 -0.1(5)
C26 C27 C59 C82 5.5(5)
C26 C27 C59 C90 -113.4(4)
C26 C27 C59 C104 127.2(4)
C26 C61 C95 C105 120.5(5)
C26 C61 C95 C117 -121.1(5)
C26 C61 C95 C120 -0.3(7)
C28 C25 C46 O12 -4.7(5)
C28 C25 C46 C53 178.4(4)
C28 C25 C49 O5 4.5(5)
C28 C25 C49 C88 -178.8(3)
C29 O9 C83 O10 -92.0(4)
C30 C54 C65 O6 -179.3(3)
C30 C54 C65 C37 -1.6(6)
C31 C37 C65 O6 -4.5(5)
C31 C37 C65 C54 177.7(3)
C32 O8 C38 O7 91.1(4)
C32 C50 C58 C63 0.4(5)
C33 C56 C84 C85 179.3(4)
C33 C56 C84 C100 -59.2(5)
C33 C56 C84 C107 59.0(5)
C34 C27 C59 C82 -176.0(3)
C34 C27 C59 C90 65.2(4)
C34 C27 C59 C104 -54.3(4)
C35 C56 C84 C85 -0.7(6)
C35 C56 C84 C100 120.8(5)
C35 C56 C84 C107 -121.0(5)
C35 C80 C111 C91 122.0(5)
C35 C80 C111 C101 2.3(6)
C35 C80 C111 C115 -117.5(5)
C36 O7 C38 O8 -91.4(4)
C36 C37 C65 O6 177.0(3)
C36 C37 C65 C54 -0.8(5)
C37 C36 C73 C30 -1.0(5)
C37 C36 C73 C48 174.8(3)
C38 O7 C36 C37 -97.1(4)
C38 O7 C36 C73 85.4(4)
C38 O8 C32 C50 -84.3(4)
C38 O8 C32 C69 100.1(4)
C40 C41 C53 C46 82.8(4)
C40 C41 C53 C79 -94.5(4)
C40 C62 C71 C43 2.6(6)
C40 C62 C71 C52 179.4(4)
C41 C40 C51 O11 -5.3(6)
C41 C40 C51 C47 176.4(4)
C41 C40 C62 C71 -178.5(4)
C41 C53 C79 C88 176.8(3)
C42 C44 C96 C118 -64.7(6)
C42 C44 C96 C125 53.7(6)
C42 C44 C96 C128 174.8(4)
C43 O10 C83 O9 92.7(4)
C43 C47 C51 O11 -176.8(4)
C43 C47 C51 C40 1.6(6)
C45 C54 C65 O6 4.3(6)
C45 C54 C65 C37 -178.0(3)
C46 O12 C87 O11 92.0(4)
C46 C25 C49 O5 -176.3(3)
C46 C25 C49 C88 0.4(5)
C46 C53 C79 C88 -0.4(5)
C47 C43 C71 C52 -177.5(4)
C47 C43 C71 C62 -0.6(6)
C48 C50 C58 C63 177.7(3)
C49 O5 C75 O6 -93.6(4)
C49 C25 C46 O12 176.1(3)
C49 C25 C46 C53 -0.8(5)
C50 C32 C69 C29 -1.8(5)
C50 C32 C69 C57 176.2(3)
C50 C48 C73 C30 92.5(4)
C50 C48 C73 C36 -83.1(4)
C50 C58 C63 C29 -1.1(5)
C50 C58 C63 C52 -177.7(3)
C51 O11 C87 O12 -92.0(4)
C51 C40 C41 C24 146.1(4)
C51 C40 C41 C53 -85.8(4)
C51 C40 C62 C71 -2.4(6)
C53 C79 C88 C45 -177.9(3)
C53 C79 C88 C49 0.1(5)
C54 C30 C73 C36 -1.6(5)
C54 C30 C73 C48 -177.4(4)
C54 C45 C88 C49 -84.3(4)
C54 C45 C88 C79 93.6(4)
C60 C39 C86 C108 -174.8(4)
C60 C39 C86 C109 65.2(5)
C60 C39 C86 C116 -53.7(6)
C62 C40 C41 C24 -37.9(5)
C62 C40 C41 C53 90.2(4)
C62 C40 C51 O11 178.6(3)
C62 C40 C51 C47 0.2(6)
C63 C29 C69 C32 1.1(5)
C63 C29 C69 C57 -176.8(3)
C63 C52 C71 C43 86.7(4)
C63 C52 C71 C62 -90.0(4)
C64 C80 C111 C91 -57.1(5)
C64 C80 C111 C101 -176.8(4)
C64 C80 C111 C115 63.5(5)
C65 O6 C75 O5 90.3(4)
C66 C55 C124 C98 -57.7(5)
C66 C55 C124 C126 -176.7(4)
C66 C55 C124 C127 62.6(5)
C68 C44 C96 C118 115.1(5)
C68 C44 C96 C125 -126.5(5)
C68 C44 C96 C128 -5.3(7)
C68 C55 C124 C98 121.9(5)
C68 C55 C124 C126 2.9(6)
C68 C55 C124 C127 -117.8(5)
C69 C29 C63 C52 177.0(3)
C69 C29 C63 C58 0.3(5)
C69 C32 C50 C48 -176.3(3)
C69 C32 C50 C58 1.0(5)
C70 C47 C51 O11 6.3(5)
C70 C47 C51 C40 -175.3(4)
C71 C43 C47 C51 -1.4(6)
C71 C43 C47 C70 175.5(4)
C71 C52 C63 C29 -83.2(4)
C71 C52 C63 C58 93.4(4)
C73 C30 C54 C45 179.2(4)
C73 C30 C54 C65 2.9(5)
C73 C36 C37 C31 -176.3(3)
C73 C36 C37 C65 2.1(5)
C73 C48 C50 C32 81.0(4)
C73 C48 C50 C58 -96.2(4)
C75 O5 C49 C25 -99.0(4)
C75 O5 C49 C88 84.2(4)
C75 O6 C65 C37 102.0(4)
C75 O6 C65 C54 -80.2(4)
C76 C61 C95 C105 -59.6(6)
C76 C61 C95 C117 58.8(6)
C76 C61 C95 C120 179.6(5)
C77 C39 C86 C108 7.0(6)
C77 C39 C86 C109 -113.0(5)
C77 C39 C86 C116 128.2(5)
C83 O9 C29 C63 82.5(5)
C83 O9 C29 C69 -100.7(4)
C83 O10 C43 C47 98.7(4)
C83 O10 C43 C71 -82.0(5)
C87 O11 C51 C40 82.7(5)
C87 O11 C51 C47 -98.9(4)
C87 O12 C46 C25 100.6(4)
C87 O12 C46 C53 -82.5(5)
C88 C45 C54 C30 -90.1(4)
C88 C45 C54 C65 86.2(4)
C102 C94 C106 C77 -117.5(5)
C102 C94 C106 C93 62.4(5)
C103 C94 C106 C77 123.2(5)
C103 C94 C106 C93 -56.9(6)
C114 C94 C106 C77 3.9(6)
C114 C94 C106 C93 -176.2(4)
I1B C1B C2B C3B 73.4(6)
I1B C1B C6B C5B -72.8(6)
C1B C2B C3B C4B 52.7(7)
C2B C1B C6B C5B 51.9(7)
C2B C3B C4B C5B -54.4(8)
C3B C4B C5B C6B 55.1(9)
C4B C5B C6B C1B -54.6(8)
C6B C1B C2B C3B -52.0(7)
C3 C4 C5 C6 -177.9(9)
C7A C8A C9A C10 -176(2)
C9A C10 C11 C12 178.8(13)

loop_
_exptl_oxdiff_crystal_face_indexfrac_h
_exptl_oxdiff_crystal_face_indexfrac_k
_exptl_oxdiff_crystal_face_indexfrac_l
_exptl_oxdiff_crystal_face_x
_exptl_oxdiff_crystal_face_y
_exptl_oxdiff_crystal_face_z
1.9997 -0.0000 -4.9988 0.0216 0.0207 0.2576
-1.0012 -5.0013 3.9974 -0.0019 0.4105 -0.1955
1.0001 -0.0000 -0.0003 0.0698 0.0097 0.0706
-5.0007 0.0001 -0.9981 -0.3728 -0.0481 -0.3298
1.0006 -0.0001 4.9979 0.1879 0.0083 -0.0457
0.0001 2.0005 -4.9976 -0.1075 -0.1671 0.1291
-4.9991 3.0009 5.0006 -0.2152 -0.3025 -0.4504
-1.9982 5.0013 5.0003 0.0049 -0.4420 -0.2258
0.0012 5.0013 -2.9975 -0.0443 -0.4204 0.1016
-1.9994 1.0003 4.9991 -0.0163 -0.1050 -0.2512
1.9991 -2.0005 -4.9994 0.0110 0.1892 0.2449
0.9986 -5.0013 -0.0017 0.0433 0.4309 0.0389
1.0021 5.0012 3.9997 0.1908 -0.4127 0.0093
2.0018 5.0012 0.0008 0.1662 -0.4019 0.1730
-1.9974 -1.0003 29.9897 0.5634 0.0567 -0.8457
-3.0030 1.0005 -28.9885 -0.8890 -0.1054 0.4694
0.9973 1.0004 -29.9893 -0.6332 -0.0664 0.7751
